data_1560269
loop_
_publ_author_name
'Lin, Xinzhang'
'Sun, Keju'
'Fu, Xuemei'
'Ren, Xiuqing'
'Yang, Yang'
'Liu, Chao'
'Huang, Jiahui'

_publ_section_title
;
 Correlating Kernel--Shell Structures with Optical Properties of Pt1Ag24
 and Pt1Ag14 Nanoclusters
;
_journal_issue 3
_journal_name_full 'The Journal of Physical Chemistry C'
_journal_page_first 2194
_journal_page_last 2201
_journal_paper_doi 10.1021/acs.jpcc.0c10481
_journal_volume 125
_journal_year 2021
_chemical_formula_moiety 'C120 H60 Ag24 Cl20 F20 Pt S20, 4(C24 H20 P)'
_chemical_formula_sum 'C216 H140 Ag24 Cl20 F20 P4 Pt S20'
_chemical_formula_weight 7373.67
_space_group_crystal_system triclinic
_space_group_IT_number 2
_space_group_name_Hall '-P 1'
_space_group_name_H-M_alt 'P -1'
_symmetry_Int_Tables_number 2
_audit_creation_date 2018-05-31
_audit_creation_method
;
Olex2 1.2
(compiled 2018.05.29 svn.r3508 for OlexSys, GUI svn.r5506)
;
_cell_angle_alpha 89.647(4)
_cell_angle_beta 67.760(3)
_cell_angle_gamma 71.704(3)
_cell_formula_units_Z 1
_cell_length_a 18.9452(10)
_cell_length_b 19.2539(12)
_cell_length_c 20.0639(11)
_cell_measurement_temperature 150(2)
_cell_volume 6378.7(7)
_computing_molecular_graphics 'Olex2 (Dolomanov et al., 2009)'
_computing_publication_material 'Olex2 (Dolomanov et al., 2009)'
_computing_structure_refinement 'olex2.refine (Bourhis et al., 2015)'
_diffrn_ambient_temperature 150.0
_diffrn_measured_fraction_theta_full 0.9987
_diffrn_measured_fraction_theta_max 0.9987
_diffrn_radiation_type 'Cu K\a'
_diffrn_radiation_wavelength 1.54178
_diffrn_reflns_av_R_equivalents 0.1029
_diffrn_reflns_av_unetI/netI 0.0724
_diffrn_reflns_limit_h_max 22
_diffrn_reflns_limit_h_min -22
_diffrn_reflns_limit_k_max 22
_diffrn_reflns_limit_k_min -22
_diffrn_reflns_limit_l_max 23
_diffrn_reflns_limit_l_min -23
_diffrn_reflns_number 105685
_diffrn_reflns_theta_full 58.9303
_diffrn_reflns_theta_max 58.93
_diffrn_reflns_theta_min 2.40
_exptl_absorpt_coefficient_mu 19.590
_exptl_crystal_density_diffrn 1.9194
_exptl_crystal_F_000 3565.3081
_refine_diff_density_max 8.9819
_refine_diff_density_min -1.4907
_refine_diff_density_rms 0.4080
_refine_ls_d_res_high 0.9000
_refine_ls_d_res_low 18.4181
_refine_ls_goodness_of_fit_ref 1.3425
_refine_ls_hydrogen_treatment constr
_refine_ls_matrix_type full
_refine_ls_number_constraints 145
_refine_ls_number_parameters 1315
_refine_ls_number_reflns 18309
_refine_ls_number_restraints 648
_refine_ls_restrained_S_all 1.3176
_refine_ls_R_factor_all 0.1495
_refine_ls_R_factor_gt 0.1253
_refine_ls_shift/su_max 0.3660
_refine_ls_shift/su_mean 0.0175
_refine_ls_structure_factor_coef Fsqd
_refine_ls_weighting_details 'w=1/[\s^2^(Fo^2^)+(0.2P)^2^] where P=(Fo^2^+2Fc^2^)/3'
_refine_ls_weighting_scheme calc
_refine_ls_wR_factor_gt 0.3288
_refine_ls_wR_factor_ref 0.3579
_reflns_Friedel_coverage 0.0
_reflns_limit_h_max 21
_reflns_limit_h_min -19
_reflns_limit_k_max 21
_reflns_limit_k_min -21
_reflns_limit_l_max 22
_reflns_limit_l_min 0
_reflns_number_gt 12671
_reflns_number_total 18309
_reflns_threshold_expression I>=2u(I)
_cod_data_source_file jp0c10481_si_002.cif
_cod_data_source_block lxz200107
_cod_database_code 1560269
_olex2_refinement_description
;
1. Fixed Uiso
 At 1.2 times of:
  All C(H) groups
2. Uiso/Uaniso restraints and constraints
C014 \\sim C018 \\sim C019 \\sim C01A \\sim C01B \\sim C01C \\sim C01D \\sim
C01E \\sim C01F \\sim C01G \\sim C01H \\sim C01I \\sim C01K \\sim C01L \\sim
C01M \\sim C01N \\sim C01O \\sim C01P \\sim C01Q \\sim C01R \\sim C01S \\sim
C01T \\sim C01U \\sim C01V \\sim C01W \\sim C01X \\sim C01Y \\sim C01Z \\sim
C020 \\sim C021 \\sim C022 \\sim C023 \\sim C024 \\sim C025 \\sim C026 \\sim
C027 \\sim C028 \\sim C029 \\sim C02A \\sim C02B \\sim C02C \\sim C02D \\sim
C02F \\sim C02G \\sim C02H \\sim C02J \\sim C02K \\sim C02L \\sim C02M \\sim
C02N \\sim C02O \\sim C02P \\sim C02Q \\sim C02R \\sim C02S \\sim C02T \\sim
C02U \\sim C02V \\sim C02W \\sim C02X \\sim C02Y \\sim C02Z \\sim C030 \\sim
C031 \\sim C032 \\sim C033 \\sim C034 \\sim C035 \\sim C03R \\sim C03U \\sim
C03W \\sim C03V \\sim C42 \\sim C036 \\sim C037 \\sim C038 \\sim C039 \\sim
C03A \\sim C03J \\sim C41 \\sim C03Z \\sim C03D \\sim C03C \\sim C03B \\sim
C03E \\sim C03F \\sim C37 \\sim C03S \\sim C03L \\sim C03Q \\sim C03P \\sim
C03G \\sim C03N \\sim C44 \\sim C83 \\sim C03Y \\sim C03M \\sim C03H \\sim C03I
\\sim C03K \\sim C03O \\sim C49 \\sim C84 \\sim C57 \\sim C59 \\sim C86 \\sim
C75 \\sim C89: within 3.8A with sigma of 0.01 and sigma for terminal atoms of
0.02
3. Rigid body (RIGU) restrains
 S2, C89, C59, C75, C57, C84, Cl8, C86, F6
 with sigma for 1-2 distances of 0.001 and sigma for 1-3 distances of 0.002
4.a Aromatic/amide H refined with riding coordinates:
 C019(H019), C01A(H01A), C01D(H01D), C01F(H01F), C01G(H01G), C01H(H01H),
 C01I(H01I), C01M(H01M), C01N(H01N), C01O(H01O), C01P(H01P), C01R(H01R),
 C01U(H01U), C01V(H01V), C01W(H01W), C01X(H01X), C01Z(H01Z), C020(H020),
 C021(H021), C024(H024), C025(H025), C026(H026), C028(H028), C02C(H02C),
 C02D(H02D), C02G(H02G), C02K(H02K), C02M(H02M), C02P(H02P), C02R(H02R),
 C02S(H02S), C02U(H02U), C02V(H02V), C02W(H02W), C02X(H02X), C02Y(H02Y),
 C030(H030), C031(H031), C032(H032), C033(H033), C03R(H03R), C03U(H03U),
 C03W(H03W), C03V(H03V), C42(H42), C036(H036), C037(H037), C038(H038),
 C03A(H03A), C03J(H03J), C41(H41), C03Z(H03Z), C03C(H03C), C03B(H03B),
 C03E(H03E), C37(H37), C03S(H03S), C03L(H03L), C03Q(H03Q), C03P(H03P),
 C03G(H03G), C44(H44), C83(H83), C03Y(H03Y), C03M(H03M), C03I(H03I), C49(H49),
 C59(H59), C75(H75), C89(H89)
4.b Fitted hexagon refined as free rotating group:
 C035(C03R,C03U,C03W,C03V,C42), C03A(C03J,C41,C03Z,C03D,C03C), C03F(C37,C03S,
 C03L,C03Q,C03P), C03G(C03N,C44,C83,C03Y,C03M), C84(C57,C59,C86,C75,C89)
;
_olex2_submission_special_instructions 'No special instructions were received'

loop_
_space_group_symop_id
_space_group_symop_operation_xyz
1 x,y,z
2 -x,-y,-z

loop_
_atom_site_label
_atom_site_type_symbol
_atom_site_fract_x
_atom_site_fract_y
_atom_site_fract_z
_atom_site_U_iso_or_equiv
_atom_site_adp_type
_atom_site_occupancy
_atom_site_site_symmetry_order
_atom_site_refinement_flags_posn
_atom_site_refinement_flags_adp
_atom_site_refinement_flags_occupancy
Pt1 Pt 0.5 0.5 0.5 0.0663(3) Uani 1.000000 2 S T P
Ag6 Ag 0.55432(7) 0.50681(8) 0.35297(6) 0.0741(4) Uani 1.000000 1 . . .
Ag13 Ag 0.66423(7) 0.44658(8) 0.42271(7) 0.0732(4) Uani 1.000000 1 . . .
Ag5 Ag 0.55985(7) 0.36789(8) 0.41288(7) 0.0738(4) Uani 1.000000 1 . . .
Ag12 Ag 0.58108(7) 0.37671(8) 0.54420(7) 0.0752(4) Uani 1.000000 1 . . .
Ag9 Ag 0.57900(7) 0.60030(8) 0.45174(7) 0.0744(4) Uani 1.000000 1 . . .
Ag4 Ag 0.40608(7) 0.48134(8) 0.43000(7) 0.0747(4) Uani 1.000000 1 . . .
Ag7 Ag 0.71662(8) 0.47198(8) 0.21737(8) 0.0823(4) Uani 1.000000 1 . . .
Ag8 Ag 0.74356(8) 0.56710(9) 0.32266(8) 0.0866(4) Uani 1.000000 1 . . .
Ag14 Ag 0.79833(8) 0.31154(9) 0.32619(8) 0.0861(4) Uani 1.000000 1 . . .
Ag3 Ag 0.60692(10) 0.30476(10) 0.25834(8) 0.0970(5) Uani 1.000000 1 . . .
Ag15 Ag 0.70544(10) 0.23380(10) 0.44476(9) 0.0986(5) Uani 1.000000 1 . . .
Ag2 Ag 0.46761(10) 0.43732(12) 0.26178(9) 0.1047(6) Uani 1.000000 1 . . .
S8 S 0.8082(3) 0.4352(3) 0.3541(2) 0.0801(12) Uani 1.000000 1 . . .
S10 S 0.7972(3) 0.5524(3) 0.1880(3) 0.0836(13) Uani 1.000000 1 . . .
S3 S 0.5724(3) 0.5047(3) 0.2247(2) 0.0868(14) Uani 1.000000 1 . . .
S9 S 0.6718(3) 0.6704(3) 0.4223(3) 0.0834(12) Uani 1.000000 1 . . .
S4 S 0.7368(3) 0.3379(3) 0.2297(3) 0.0851(13) Uani 1.000000 1 . . .
P2 P 0.9195(3) 0.3962(3) 0.8727(3) 0.0779(12) Uani 1.000000 1 . . .
S6 S 0.6293(3) 0.2530(3) 0.5759(3) 0.0871(13) Uani 1.000000 1 . . .
S5 S 0.6258(3) 0.2350(3) 0.3599(3) 0.0913(13) Uani 1.000000 1 . . .
S1 S 0.3318(3) 0.4938(3) 0.3519(3) 0.0858(13) Uani 1.000000 1 . . .
Cl5 Cl 0.7269(3) 0.5559(3) 0.0625(3) 0.0985(15) Uani 1.000000 1 . . .
Cl3 Cl 0.8886(3) 0.5536(4) 0.3769(3) 0.1018(16) Uani 1.000000 1 . . .
S7 S 0.8475(3) 0.1872(3) 0.3573(3) 0.0949(14) Uani 1.000000 1 . . .
Cl6 Cl 0.9243(3) 0.3262(4) 0.1716(3) 0.1020(16) Uani 1.000000 1 . . .
Cl4 Cl 0.7714(4) 0.7799(4) 0.3666(5) 0.126(2) Uani 1.000000 1 . . .
Cl2 Cl 1.0101(4) 0.2292(4) 0.2896(3) 0.1156(19) Uani 1.000000 1 . . .
Cl7 Cl 0.4935(5) 0.5371(5) 0.1093(4) 0.135(2) Uani 1.000000 1 . . .
S2 S 0.5424(4) 0.3222(5) 0.1731(4) 0.140(3) Uani 1.000000 1 . U .
Cl1 Cl 0.7040(5) 0.1074(4) 0.6347(5) 0.146(3) Uani 1.000000 1 . . .
P1 P 0.8728(5) -0.0130(4) 0.8554(5) 0.125(2) Uani 1.000000 1 . . .
Cl9 Cl 0.2279(10) 0.4848(9) 0.2648(7) 0.253(8) Uani 1.000000 1 . . .
Cl10 Cl 0.6749(6) 0.0796(5) 0.4150(8) 0.179(4) Uani 1.000000 1 . . .
F10 F 0.9784(8) 0.1673(8) -0.0507(7) 0.120(4) Uani 1.000000 1 . . .
F1 F 0.8164(8) 0.2501(10) 0.7528(8) 0.127(5) Uani 1.000000 1 . . .
F9 F 0.5288(12) 0.9572(8) 0.3395(10) 0.145(6) Uani 1.000000 1 . . .
F8 F 0.6169(9) 0.8299(9) 0.1117(9) 0.144(6) Uani 1.000000 1 . . .
C014 C 0.9133(12) 0.4867(13) 0.8434(11) 0.088(4) Uani 1.000000 1 . U .
F3 F 0.9470(11) 0.4201(11) 0.5750(10) 0.151(7) Uani 1.000000 1 . . .
F2 F 1.0473(12) 0.1889(13) 0.5213(11) 0.173(8) Uani 1.000000 1 . . .
F7 F 0.4262(10) 0.8091(9) 0.1764(10) 0.161(8) Uani 1.000000 1 . . .
C018 C 0.8180(11) 0.3922(11) 0.9200(12) 0.086(4) Uani 1.000000 1 . U .
C019 C 0.9444(11) 0.4278(11) 0.9923(10) 0.081(4) Uani 1.000000 1 . U .
H019 H 0.8906(11) 0.4617(11) 1.0088(10) 0.097(4) Uiso 1.000000 1 R . .
C01A C 0.9923(11) 0.4224(12) 1.0342(11) 0.084(4) Uani 1.000000 1 . U .
H01A H 0.9703(11) 0.4532(12) 1.0790(11) 0.100(4) Uiso 1.000000 1 R . .
C01B C 0.9789(10) 0.3819(11) 0.9269(10) 0.078(3) Uani 1.000000 1 . U .
C01C C 0.9651(12) 0.3295(13) 0.7965(12) 0.091(4) Uani 1.000000 1 . U .
C01D C 0.9800(13) 0.5029(13) 0.8069(11) 0.092(4) Uani 1.000000 1 . U .
H01D H 1.0306(13) 0.4655(13) 0.7973(11) 0.110(5) Uiso 1.000000 1 R . .
C01E C 0.5287(13) 0.5956(14) 0.2116(12) 0.100(4) Uani 1.000000 1 . U .
C01F C 0.6716(12) 0.6998(12) 0.0920(11) 0.093(4) Uani 1.000000 1 . U .
H01F H 0.6524(12) 0.6992(12) 0.0546(11) 0.112(5) Uiso 1.000000 1 R . .
C01G C 1.0988(13) 0.3282(13) 0.9463(11) 0.090(4) Uani 1.000000 1 . U .
H01G H 1.1523(13) 0.2938(13) 0.9300(11) 0.108(5) Uiso 1.000000 1 R . .
C01H C 1.0541(11) 0.3312(12) 0.9056(11) 0.084(4) Uani 1.000000 1 . U .
H01H H 1.0758(11) 0.2978(12) 0.8625(11) 0.100(4) Uiso 1.000000 1 R . .
C01I C 1.0674(12) 0.3744(12) 1.0105(11) 0.087(4) Uani 1.000000 1 . U .
H01I H 1.0994(12) 0.3719(12) 1.0378(11) 0.104(4) Uiso 1.000000 1 R . .
F4 F 0.3939(14) 0.0763(14) 0.4727(11) 0.186(9) Uani 1.000000 1 . . .
C01K C 0.7119(12) 0.6370(12) 0.1099(11) 0.091(4) Uani 1.000000 1 . U .
C01L C 0.8109(13) 0.2848(12) 0.1450(11) 0.090(4) Uani 1.000000 1 . U .
C01M C 0.8372(13) 0.5422(13) 0.8631(12) 0.093(4) Uani 1.000000 1 . U .
H01M H 0.7890(13) 0.5316(13) 0.8891(12) 0.112(5) Uiso 1.000000 1 R . .
C01N C 0.7849(11) 0.3888(12) 0.9935(12) 0.088(4) Uani 1.000000 1 . U .
H01N H 0.8151(11) 0.3864(12) 1.0224(12) 0.106(5) Uiso 1.000000 1 R . .
C01O C 0.5278(13) 0.6526(14) 0.2473(13) 0.102(4) Uani 1.000000 1 . U .
H01O H 0.5518(13) 0.6444(14) 0.2818(13) 0.122(5) Uiso 1.000000 1 R . .
C01P C 0.7885(14) 0.2480(12) 0.1040(11) 0.094(4) Uani 1.000000 1 . U .
H01P H 0.7340(14) 0.2495(12) 0.1199(11) 0.113(5) Uiso 1.000000 1 R . .
C01Q C 0.6908(12) 0.2508(13) 0.6241(11) 0.090(4) Uani 1.000000 1 . U .
C01R C 0.6990(12) 0.3153(14) 0.6446(12) 0.093(4) Uani 1.000000 1 . U .
H01R H 0.6729(12) 0.3612(14) 0.6323(12) 0.112(5) Uiso 1.000000 1 R . .
C01S C 0.7380(11) 0.6342(12) 0.1673(10) 0.089(4) Uani 1.000000 1 . U .
C01T C 0.8467(11) 0.4336(13) 0.4241(11) 0.087(4) Uani 1.000000 1 . U .
C01U C 1.0146(14) 0.2883(14) 0.6701(12) 0.098(4) Uani 1.000000 1 . U .
H01U H 1.0241(14) 0.3000(14) 0.6221(12) 0.118(5) Uiso 1.000000 1 R . .
C01V C 0.4926(13) 0.7264(14) 0.2365(13) 0.104(4) Uani 1.000000 1 . U .
H01V H 0.4949(13) 0.7660(14) 0.2628(13) 0.124(5) Uiso 1.000000 1 R . .
C01W C 0.5168(14) 0.8476(12) 0.3771(12) 0.094(4) Uani 1.000000 1 . U .
H01W H 0.4643(14) 0.8624(12) 0.3764(12) 0.112(5) Uiso 1.000000 1 R . .
C01X C 0.9859(13) 0.3423(14) 0.7246(12) 0.096(4) Uani 1.000000 1 . U .
H01X H 0.9795(13) 0.3914(14) 0.7137(12) 0.115(5) Uiso 1.000000 1 R . .
C01Y C 0.6732(13) 0.8042(13) 0.3731(12) 0.095(4) Uani 1.000000 1 . U .
C01Z C 0.8740(13) 0.3760(15) 0.5234(13) 0.100(4) Uani 1.000000 1 . U .
H01Z H 0.8698(13) 0.3410(15) 0.5570(13) 0.120(5) Uiso 1.000000 1 R . .
C020 C 0.5523(13) 0.7755(12) 0.3984(12) 0.092(4) Uani 1.000000 1 . U .
H020 H 0.5222(13) 0.7429(12) 0.4137(12) 0.111(5) Uiso 1.000000 1 R . .
C021 C 0.2752(17) 0.3860(18) 0.4260(16) 0.125(5) Uani 1.000000 1 . U .
H021 H 0.3032(17) 0.3888(18) 0.4559(16) 0.150(6) Uiso 1.000000 1 R . .
C022 C 0.6309(13) 0.7561(13) 0.3955(12) 0.092(4) Uani 1.000000 1 . U .
C023 C 0.9042(13) 0.1891(13) 0.4108(12) 0.101(4) Uani 1.000000 1 . U .
C024 C 0.7216(13) 0.7043(13) 0.2054(12) 0.100(4) Uani 1.000000 1 . U .
H024 H 0.7376(13) 0.7059(13) 0.2447(12) 0.120(5) Uiso 1.000000 1 R . .
C025 C 0.9816(15) 0.5685(13) 0.7822(12) 0.097(4) Uani 1.000000 1 . U .
H025 H 1.0311(15) 0.5748(13) 0.7520(12) 0.116(5) Uiso 1.000000 1 R . .
C026 C 0.7746(13) 0.3993(13) 0.8767(13) 0.097(4) Uani 1.000000 1 . U .
H026 H 0.7975(13) 0.4045(13) 0.8267(13) 0.116(5) Uiso 1.000000 1 R . .
C027 C 0.9258(13) 0.2067(13) 0.0141(12) 0.095(4) Uani 1.000000 1 . U .
C028 C 1.0305(14) 0.2164(15) 0.6828(13) 0.102(4) Uani 1.000000 1 . U .
H028 H 1.0520(14) 0.1775(15) 0.6442(13) 0.122(5) Uiso 1.000000 1 R . .
C029 C 0.9970(16) 0.1896(15) 0.4866(14) 0.111(5) Uani 1.000000 1 . U .
C02A C 0.6590(14) 0.7642(14) 0.1290(12) 0.102(4) Uani 1.000000 1 . U .
C02B C 0.9770(13) 0.2050(13) 0.3793(12) 0.099(4) Uani 1.000000 1 . U .
C02C C 0.8403(11) 0.3804(13) 0.4721(11) 0.089(4) Uani 1.000000 1 . U .
H02C H 0.8129(11) 0.3474(13) 0.4696(11) 0.107(5) Uiso 1.000000 1 R . .
C02D C 0.4579(13) 0.6822(14) 0.1484(13) 0.103(4) Uani 1.000000 1 . U .
H02D H 0.4368(13) 0.6899(14) 0.1119(13) 0.123(5) Uiso 1.000000 1 R . .
F5 F 0.131(2) 0.303(2) 0.4217(18) 0.272(19) Uani 1.000000 1 . . .
C02F C 0.7746(13) 0.2477(14) 0.7108(12) 0.098(4) Uani 1.000000 1 . U .
C02G C 0.7051(12) 0.3891(12) 1.0238(13) 0.094(4) Uani 1.000000 1 . U .
H02G H 0.6806(12) 0.3836(12) 1.0736(13) 0.113(5) Uiso 1.000000 1 R . .
C02H C 0.2793(18) 0.4298(18) 0.3678(16) 0.125(5) Uani 1.000000 1 . U .
C02J C 0.8926(13) 0.2811(12) 0.1204(11) 0.090(4) Uani 1.000000 1 . U .
C02K C 0.6628(14) 0.3976(13) 0.9796(14) 0.102(4) Uani 1.000000 1 . U .
H02K H 0.6069(14) 0.4031(13) 1.0007(14) 0.122(5) Uiso 1.000000 1 R . .
C02L C 0.5628(15) 0.8910(13) 0.3587(13) 0.100(4) Uani 1.000000 1 . U .
C02M C 0.9802(14) 0.2556(14) 0.8079(13) 0.102(4) Uani 1.000000 1 . U .
H02M H 0.9665(14) 0.2421(14) 0.8556(13) 0.123(5) Uiso 1.000000 1 R . .
C02N C 0.7186(13) 0.1877(14) 0.6536(12) 0.097(4) Uani 1.000000 1 . U .
C02O C 0.4527(19) 0.1120(18) 0.4490(15) 0.124(5) Uani 1.000000 1 . U .
C02P C 0.9108(15) 0.6242(14) 0.8018(12) 0.101(4) Uani 1.000000 1 . U .
H02P H 0.9104(15) 0.6717(14) 0.7884(12) 0.122(5) Uiso 1.000000 1 R . .
C02Q C 0.8825(11) 0.4835(14) 0.4284(12) 0.093(4) Uani 1.000000 1 . U .
C02R C 0.9183(13) 0.4775(15) 0.4800(13) 0.101(4) Uani 1.000000 1 . U .
H02R H 0.9452(13) 0.5108(15) 0.4832(13) 0.122(5) Uiso 1.000000 1 R . .
C02S C 1.0252(15) 0.2061(14) 0.4166(13) 0.107(5) Uani 1.000000 1 . U .
H02S H 1.0737(15) 0.2175(14) 0.3955(13) 0.128(5) Uiso 1.000000 1 R . .
C02T C 0.5554(17) 0.1921(16) 0.3974(14) 0.117(5) Uani 1.000000 1 . U .
C02U C 0.7479(13) 0.3104(14) 0.6848(12) 0.097(4) Uani 1.000000 1 . U .
H02U H 0.7618(13) 0.3519(14) 0.6932(12) 0.116(5) Uiso 1.000000 1 R . .
C02V C 0.9318(16) 0.1723(15) 0.5173(15) 0.114(5) Uani 1.000000 1 . U .
H02V H 0.9155(16) 0.1612(15) 0.5659(15) 0.137(6) Uiso 1.000000 1 R . .
C02W C 0.4767(17) 0.2191(17) 0.4017(14) 0.118(5) Uani 1.000000 1 . U .
H02W H 0.4592(17) 0.2653(17) 0.3853(14) 0.142(6) Uiso 1.000000 1 R . .
C02X C 0.7613(13) 0.1909(15) 0.6940(12) 0.099(4) Uani 1.000000 1 . U .
H02X H 0.7833(13) 0.1466(15) 0.7112(12) 0.119(5) Uiso 1.000000 1 R . .
C02Y C 0.8330(14) 0.6118(14) 0.8444(12) 0.098(4) Uani 1.000000 1 . U .
H02Y H 0.7824(14) 0.6505(14) 0.8581(12) 0.118(5) Uiso 1.000000 1 R . .
C02Z C 0.4543(14) 0.7417(15) 0.1874(14) 0.107(4) Uani 1.000000 1 . U .
C030 C 0.6423(14) 0.8715(13) 0.3548(13) 0.099(4) Uani 1.000000 1 . U .
H030 H 0.6729(14) 0.9037(13) 0.3400(13) 0.119(5) Uiso 1.000000 1 R . .
C031 C 0.4225(18) 0.1815(17) 0.4290(15) 0.123(5) Uani 1.000000 1 . U .
H031 H 0.3679(18) 0.2016(17) 0.4339(15) 0.147(6) Uiso 1.000000 1 R . .
C032 C 1.0152(15) 0.2031(15) 0.7488(13) 0.107(4) Uani 1.000000 1 . U .
H032 H 1.0294(15) 0.1529(15) 0.7570(13) 0.128(5) Uiso 1.000000 1 R . .
C033 C 0.6971(14) 0.3983(14) 0.9098(14) 0.103(4) Uani 1.000000 1 . U .
H033 H 0.6673(14) 0.3982(14) 0.8809(14) 0.124(5) Uiso 1.000000 1 R . .
C034 C 0.4917(13) 0.6102(14) 0.1605(12) 0.103(4) Uani 1.000000 1 . U .
C035 C 0.8905(14) -0.0088(13) 0.7627(9) 0.154(7) Uani 1.000000 1 . U .
C03R C 0.9503(13) 0.0170(13) 0.7171(12) 0.156(7) Uani 1.000000 1 G U .
H03R H 0.9828(13) 0.0330(13) 0.7356(12) 0.187(8) Uiso 1.000000 1 R . .
C03U C 0.9626(13) 0.0197(13) 0.6444(11) 0.162(7) Uani 1.000000 1 G U .
H03U H 1.0034(13) 0.0373(13) 0.6133(11) 0.194(8) Uiso 1.000000 1 R . .
C03W C 0.9151(15) -0.0036(14) 0.6174(9) 0.164(7) Uani 1.000000 1 G U .
H03W H 0.9235(15) -0.0018(14) 0.5677(9) 0.197(9) Uiso 1.000000 1 R . .
C03V C 0.8553(14) -0.0295(13) 0.6630(13) 0.164(7) Uani 1.000000 1 G U .
H03V H 0.8228(14) -0.0454(13) 0.6444(13) 0.197(9) Uiso 1.000000 1 R . .
C42 C 0.8430(13) -0.0321(13) 0.7356(12) 0.160(7) Uani 1.000000 1 G U .
H42 H 0.8022(13) -0.0498(13) 0.7668(12) 0.192(8) Uiso 1.000000 1 R . .
C036 C 0.6826(14) 0.7694(15) 0.1852(12) 0.105(4) Uani 1.000000 1 . U .
H036 H 0.6725(14) 0.8160(15) 0.2093(12) 0.126(5) Uiso 1.000000 1 R . .
C037 C 0.8490(14) 0.2062(13) 0.0353(12) 0.098(4) Uani 1.000000 1 . U .
H037 H 0.8351(14) 0.1790(13) 0.0057(12) 0.118(5) Uiso 1.000000 1 R . .
C038 C 0.9486(13) 0.2451(13) 0.0550(11) 0.095(4) Uani 1.000000 1 . U .
H038 H 1.0023(13) 0.2463(13) 0.0378(11) 0.114(5) Uiso 1.000000 1 R . .
C039 C 0.9143(14) 0.4259(15) 0.5231(14) 0.103(4) Uani 1.000000 1 . U .
C03A C 0.7296(14) 0.2009(9) 0.9130(10) 0.144(6) Uani 1.000000 1 . U .
H03A H 0.7237(14) 0.2444(9) 0.8901(10) 0.172(7) Uiso 1.000000 1 R . .
C03J C 0.6817(13) 0.2038(9) 0.9859(10) 0.147(6) Uani 1.000000 1 G U .
H03J H 0.6429(13) 0.2493(9) 1.0129(10) 0.176(7) Uiso 1.000000 1 R . .
C41 C 0.6904(13) 0.1400(12) 1.0193(8) 0.148(6) Uani 1.000000 1 G U .
H41 H 0.6576(13) 0.1420(12) 1.0692(8) 0.177(7) Uiso 1.000000 1 R . .
C03Z C 0.7471(14) 0.0733(9) 0.9799(11) 0.147(6) Uani 1.000000 1 G U .
H03Z H 0.7531(14) 0.0297(9) 1.0027(11) 0.176(7) Uiso 1.000000 1 R . .
C03D C 0.7951(13) 0.0704(9) 0.9070(10) 0.141(6) Uani 1.000000 1 G U .
C03C C 0.7864(13) 0.1342(11) 0.8735(8) 0.142(6) Uani 1.000000 1 G U .
H03C H 0.8192(13) 0.1322(11) 0.8237(8) 0.170(7) Uiso 1.000000 1 R . .
C03B C 0.8861(15) 0.1704(14) 0.4758(13) 0.110(5) Uani 1.000000 1 . U .
H03B H 0.8404(15) 0.1548(14) 0.4965(13) 0.132(5) Uiso 1.000000 1 R . .
C03E C 0.2314(19) 0.3410(19) 0.4382(17) 0.135(6) Uani 1.000000 1 . U .
H03E H 0.2370(19) 0.3056(19) 0.4707(17) 0.162(7) Uiso 1.000000 1 R . .
C03F C 0.8305(14) -0.0884(11) 0.8832(15) 0.164(7) Uani 1.000000 1 . U .
C37 C 0.7480(13) -0.0739(11) 0.9031(15) 0.171(7) Uani 1.000000 1 G U .
H37 H 0.7148(13) -0.0271(11) 0.8987(15) 0.205(9) Uiso 1.000000 1 R . .
C03S C 0.7142(11) -0.1280(14) 0.9294(15) 0.173(7) Uani 1.000000 1 G U .
H03S H 0.6579(11) -0.1182(14) 0.9430(15) 0.207(9) Uiso 1.000000 1 R . .
C03L C 0.7628(14) -0.1966(12) 0.9359(15) 0.168(7) Uani 1.000000 1 G U .
H03L H 0.7397(14) -0.2336(12) 0.9539(15) 0.201(9) Uiso 1.000000 1 R . .
C03Q C 0.8452(14) -0.2111(11) 0.9160(15) 0.165(7) Uani 1.000000 1 G U .
H03Q H 0.8784(14) -0.2579(11) 0.9204(15) 0.198(9) Uiso 1.000000 1 R . .
C03P C 0.8791(11) -0.1569(14) 0.8897(14) 0.162(7) Uani 1.000000 1 G U .
H03P H 0.9354(11) -0.1668(14) 0.8761(14) 0.195(9) Uiso 1.000000 1 R . .
C03G C 1.0354(12) -0.0865(12) 0.8150(12) 0.145(6) Uani 1.000000 1 . U .
H03G H 1.0279(12) -0.1145(12) 0.7810(12) 0.173(7) Uiso 1.000000 1 R . .
C03N C 0.9704(9) -0.0287(12) 0.8627(14) 0.149(6) Uani 1.000000 1 G U .
C44 C 0.9815(11) 0.0122(11) 0.9125(12) 0.155(6) Uani 1.000000 1 G U .
H44 H 0.9371(11) 0.0517(11) 0.9451(12) 0.186(8) Uiso 1.000000 1 R . .
C83 C 1.0574(14) -0.0048(12) 0.9147(13) 0.159(7) Uani 1.000000 1 G U .
H83 H 1.0650(14) 0.0231(12) 0.9487(13) 0.191(8) Uiso 1.000000 1 R . .
C03Y C 1.1224(10) -0.0627(13) 0.8670(14) 0.157(7) Uani 1.000000 1 G U .
H03Y H 1.1743(10) -0.0743(13) 0.8684(14) 0.188(8) Uiso 1.000000 1 R . .
C03M C 1.1114(10) -0.1036(11) 0.8172(12) 0.149(6) Uani 1.000000 1 G U .
H03M H 1.1558(10) -0.1431(11) 0.7846(12) 0.179(8) Uiso 1.000000 1 R . .
C03H C 0.5824(18) 0.1182(17) 0.4211(15) 0.122(5) Uani 1.000000 1 . U .
C03I C 0.5283(19) 0.0852(18) 0.4452(15) 0.125(5) Uani 1.000000 1 . U .
H03I H 0.5442(19) 0.0384(18) 0.4612(15) 0.150(6) Uiso 1.000000 1 R . .
C03K C 0.181(2) 0.344(2) 0.4071(19) 0.142(6) Uani 1.000000 1 . U .
C03O C 0.234(2) 0.427(2) 0.3335(17) 0.136(6) Uani 1.000000 1 . U .
C49 C 0.171(2) 0.395(2) 0.3579(18) 0.141(6) Uani 1.000000 1 . U .
H49 H 0.127(2) 0.407(2) 0.3428(18) 0.170(7) Uiso 1.000000 1 R . .
Cl8 Cl 0.4453(15) 0.3478(17) 0.0627(10) 0.368(15) Uani 1.000000 1 . U .
F6 F 0.298(3) 0.180(4) 0.229(4) 0.57(6) Uani 1.000000 1 . U .
C84 C 0.470(2) 0.282(2) 0.180(2) 0.250(12) Uani 1.000000 1 . U .
C57 C 0.419(2) 0.298(3) 0.143(2) 0.253(12) Uani 1.000000 1 G U .
C59 C 0.357(2) 0.268(3) 0.160(2) 0.258(12) Uani 1.000000 1 G U .
H59 H 0.322(2) 0.279(3) 0.135(2) 0.309(14) Uiso 1.000000 1 R . .
C86 C 0.346(2) 0.223(2) 0.215(2) 0.259(12) Uani 1.000000 1 G U .
C75 C 0.397(2) 0.207(2) 0.251(2) 0.257(12) Uani 1.000000 1 G U .
H75 H 0.390(2) 0.175(2) 0.289(2) 0.309(14) Uiso 1.000000 1 R . .
C89 C 0.459(2) 0.236(3) 0.234(2) 0.251(12) Uani 1.000000 1 G U .
H89 H 0.494(2) 0.225(3) 0.259(2) 0.302(14) Uiso 1.000000 1 R . .

loop_
_atom_site_aniso_label
_atom_site_aniso_U_11
_atom_site_aniso_U_22
_atom_site_aniso_U_33
_atom_site_aniso_U_12
_atom_site_aniso_U_13
_atom_site_aniso_U_23
Pt1 0.0581(5) 0.0852(7) 0.0562(6) -0.0241(5) -0.0233(4) 0.0133(5)
Ag6 0.0640(7) 0.0986(9) 0.0580(7) -0.0268(6) -0.0230(5) 0.0169(6)
Ag13 0.0596(7) 0.0945(9) 0.0639(7) -0.0243(6) -0.0240(5) 0.0144(6)
Ag5 0.0715(7) 0.0863(9) 0.0625(7) -0.0278(6) -0.0244(6) 0.0118(6)
Ag12 0.0666(7) 0.0911(9) 0.0669(7) -0.0236(6) -0.0278(6) 0.0176(6)
Ag9 0.0662(7) 0.0926(9) 0.0656(7) -0.0307(6) -0.0242(6) 0.0182(6)
Ag4 0.0655(7) 0.0993(9) 0.0646(7) -0.0303(6) -0.0292(6) 0.0147(6)
Ag7 0.0722(8) 0.0980(10) 0.0734(8) -0.0262(7) -0.0276(6) 0.0194(7)
Ag8 0.0745(8) 0.1118(11) 0.0712(8) -0.0303(7) -0.0275(7) 0.0181(7)
Ag14 0.0766(8) 0.1027(10) 0.0733(8) -0.0272(7) -0.0261(7) 0.0199(7)
Ag3 0.0917(10) 0.1184(12) 0.0757(9) -0.0373(9) -0.0262(8) 0.0137(8)
Ag15 0.0862(9) 0.1130(12) 0.0838(10) -0.0309(8) -0.0224(8) 0.0150(8)
Ag2 0.0821(9) 0.1460(15) 0.0829(10) -0.0336(9) -0.0332(8) 0.0091(10)
S8 0.063(2) 0.114(4) 0.064(2) -0.031(2) -0.0253(19) 0.027(2)
S10 0.063(2) 0.102(3) 0.074(3) -0.022(2) -0.020(2) 0.017(2)
S3 0.069(2) 0.123(4) 0.062(2) -0.024(2) -0.025(2) 0.019(2)
S9 0.082(3) 0.096(3) 0.078(3) -0.037(2) -0.032(2) 0.018(2)
S4 0.074(3) 0.109(4) 0.067(3) -0.027(2) -0.026(2) 0.016(2)
P2 0.076(3) 0.099(3) 0.063(2) -0.029(2) -0.033(2) 0.023(2)
S6 0.078(3) 0.103(3) 0.078(3) -0.027(2) -0.031(2) 0.023(3)
S5 0.090(3) 0.091(3) 0.091(3) -0.027(3) -0.036(3) 0.011(3)
S1 0.077(3) 0.114(4) 0.079(3) -0.039(3) -0.039(2) 0.023(3)
Cl5 0.084(3) 0.124(4) 0.076(3) -0.023(3) -0.030(2) 0.016(3)
Cl3 0.090(3) 0.134(4) 0.103(4) -0.056(3) -0.046(3) 0.043(3)
S7 0.082(3) 0.105(4) 0.086(3) -0.028(3) -0.023(3) 0.016(3)
Cl6 0.078(3) 0.148(5) 0.080(3) -0.045(3) -0.024(2) 0.031(3)
Cl4 0.101(4) 0.137(5) 0.159(6) -0.062(4) -0.054(4) 0.036(4)
Cl2 0.109(4) 0.146(5) 0.095(4) -0.052(4) -0.038(3) 0.046(4)
Cl7 0.132(5) 0.155(6) 0.146(6) -0.029(4) -0.099(5) 0.025(5)
S2 0.098(4) 0.192(8) 0.110(5) -0.019(4) -0.042(4) -0.038(5)
Cl1 0.166(6) 0.105(4) 0.177(7) -0.016(4) -0.102(6) 0.036(5)
P1 0.114(5) 0.116(5) 0.126(5) -0.024(4) -0.040(4) 0.032(4)
Cl9 0.393(18) 0.380(18) 0.260(12) -0.299(16) -0.286(14) 0.234(14)
Cl10 0.175(8) 0.111(5) 0.268(13) -0.039(5) -0.114(8) 0.053(7)
F10 0.117(9) 0.108(9) 0.090(8) -0.016(7) -0.011(7) 0.013(7)
F1 0.110(9) 0.186(14) 0.098(9) -0.044(9) -0.061(8) 0.038(9)
F9 0.184(15) 0.092(9) 0.150(13) -0.033(9) -0.069(12) 0.036(9)
F8 0.118(10) 0.127(11) 0.134(12) 0.007(9) -0.033(9) 0.048(9)
C014 0.080(7) 0.109(9) 0.076(7) -0.031(6) -0.032(5) 0.019(6)
F3 0.179(14) 0.211(17) 0.162(14) -0.110(13) -0.136(13) 0.097(13)
F2 0.158(14) 0.22(2) 0.144(14) -0.018(13) -0.106(13) 0.016(13)
F7 0.130(11) 0.131(12) 0.143(13) 0.010(9) -0.016(10) 0.065(10)
C018 0.066(7) 0.091(8) 0.090(8) -0.023(5) -0.023(5) 0.012(6)
C019 0.063(7) 0.101(8) 0.074(7) -0.028(5) -0.022(4) 0.021(5)
C01A 0.071(7) 0.101(8) 0.076(7) -0.029(5) -0.026(5) 0.022(5)
C01B 0.062(6) 0.100(8) 0.069(7) -0.028(5) -0.023(4) 0.024(5)
C01C 0.083(8) 0.109(9) 0.081(7) -0.029(6) -0.035(6) 0.019(6)
C01D 0.091(8) 0.112(9) 0.078(7) -0.039(6) -0.036(5) 0.025(6)
C01E 0.080(8) 0.116(9) 0.083(8) -0.023(6) -0.017(5) 0.022(6)
C01F 0.077(8) 0.106(9) 0.072(7) -0.023(6) -0.009(5) 0.026(6)
C01G 0.082(7) 0.111(8) 0.081(7) -0.039(5) -0.033(5) 0.027(5)
C01H 0.074(7) 0.106(8) 0.074(7) -0.034(5) -0.029(5) 0.026(5)
C01I 0.075(7) 0.105(8) 0.082(7) -0.034(5) -0.030(5) 0.024(5)
F4 0.22(2) 0.23(2) 0.141(14) -0.180(19) -0.027(14) 0.041(14)
C01K 0.072(7) 0.105(8) 0.069(7) -0.021(5) -0.008(5) 0.024(5)
C01L 0.093(8) 0.095(8) 0.073(7) -0.025(6) -0.028(5) 0.013(5)
C01M 0.090(8) 0.111(9) 0.081(8) -0.033(6) -0.037(5) 0.022(6)
C01N 0.070(7) 0.092(8) 0.092(8) -0.018(5) -0.028(5) 0.008(6)
C01O 0.086(8) 0.114(9) 0.088(8) -0.028(6) -0.021(5) 0.027(6)
C01P 0.095(8) 0.101(9) 0.077(7) -0.026(6) -0.031(5) 0.011(5)
C01Q 0.080(8) 0.107(9) 0.085(8) -0.032(6) -0.036(5) 0.031(6)
C01R 0.082(8) 0.113(9) 0.092(8) -0.037(6) -0.040(5) 0.035(6)
C01S 0.071(7) 0.104(8) 0.066(7) -0.022(6) -0.005(5) 0.025(5)
C01T 0.065(7) 0.121(9) 0.083(7) -0.031(5) -0.038(5) 0.025(6)
C01U 0.104(9) 0.117(9) 0.082(8) -0.039(6) -0.044(6) 0.020(6)
C01V 0.091(8) 0.111(9) 0.093(8) -0.032(6) -0.023(5) 0.030(6)
C01W 0.097(8) 0.098(8) 0.088(8) -0.040(6) -0.032(6) 0.027(5)
C01X 0.095(8) 0.113(9) 0.084(7) -0.036(6) -0.042(6) 0.021(6)
C01Y 0.094(8) 0.101(8) 0.089(8) -0.044(6) -0.025(5) 0.026(5)
C01Z 0.089(8) 0.134(10) 0.096(8) -0.042(6) -0.053(5) 0.035(6)
C020 0.091(8) 0.100(8) 0.083(8) -0.039(6) -0.026(5) 0.022(5)
C021 0.140(11) 0.175(13) 0.132(11) -0.098(9) -0.093(8) 0.071(9)
C022 0.089(8) 0.101(8) 0.083(8) -0.040(6) -0.023(5) 0.023(5)
C023 0.088(8) 0.103(9) 0.082(8) -0.004(6) -0.026(6) 0.016(6)
C024 0.095(8) 0.115(9) 0.071(8) -0.034(6) -0.014(5) 0.028(6)
C025 0.105(9) 0.112(9) 0.085(8) -0.046(6) -0.043(6) 0.027(6)
C026 0.083(8) 0.106(8) 0.099(8) -0.032(5) -0.035(5) 0.016(6)
C027 0.094(8) 0.101(9) 0.076(8) -0.022(6) -0.027(5) 0.013(5)
C028 0.108(9) 0.116(9) 0.088(8) -0.041(6) -0.045(6) 0.019(6)
C029 0.101(9) 0.112(9) 0.094(8) -0.006(6) -0.035(6) 0.013(6)
C02A 0.094(8) 0.114(9) 0.079(8) -0.031(6) -0.017(5) 0.029(6)
C02B 0.085(8) 0.100(8) 0.079(8) -0.002(6) -0.023(5) 0.013(6)
C02C 0.070(7) 0.122(9) 0.084(8) -0.034(5) -0.040(5) 0.026(6)
C02D 0.085(8) 0.117(9) 0.090(9) -0.024(6) -0.025(5) 0.027(6)
F5 0.37(4) 0.38(4) 0.34(4) -0.33(4) -0.28(3) 0.25(3)
C02F 0.092(8) 0.125(10) 0.088(8) -0.042(6) -0.043(5) 0.036(6)
C02G 0.076(7) 0.096(8) 0.099(8) -0.020(5) -0.030(5) 0.006(6)
C02H 0.147(11) 0.175(13) 0.127(11) -0.101(9) -0.096(8) 0.075(9)
C02J 0.089(8) 0.097(8) 0.071(7) -0.023(6) -0.025(5) 0.016(5)
C02K 0.084(8) 0.105(8) 0.112(9) -0.027(5) -0.039(5) 0.011(6)
C02L 0.108(9) 0.101(9) 0.093(8) -0.045(6) -0.034(6) 0.028(6)
C02M 0.101(9) 0.116(9) 0.094(8) -0.035(6) -0.044(6) 0.020(6)
C02N 0.091(8) 0.118(9) 0.088(8) -0.037(6) -0.042(5) 0.034(6)
C02O 0.130(11) 0.135(11) 0.101(9) -0.059(8) -0.027(7) 0.009(7)
C02P 0.116(9) 0.115(9) 0.087(8) -0.049(6) -0.048(6) 0.028(6)
C02Q 0.072(7) 0.131(10) 0.092(8) -0.041(5) -0.044(5) 0.032(6)
C02R 0.089(8) 0.136(10) 0.104(8) -0.049(6) -0.056(5) 0.036(6)
C02S 0.099(9) 0.109(9) 0.087(8) -0.008(6) -0.033(6) 0.015(6)
C02T 0.124(10) 0.128(11) 0.089(9) -0.051(8) -0.024(7) 0.003(7)
C02U 0.087(8) 0.121(9) 0.094(8) -0.041(6) -0.043(5) 0.036(6)
C02V 0.105(9) 0.115(9) 0.097(9) -0.011(6) -0.036(6) 0.015(6)
C02W 0.123(10) 0.128(11) 0.094(9) -0.051(8) -0.026(7) 0.005(7)
C02X 0.094(8) 0.123(10) 0.091(8) -0.041(6) -0.045(5) 0.037(6)
C02Y 0.104(9) 0.112(9) 0.088(8) -0.039(6) -0.046(6) 0.025(6)
C02Z 0.095(8) 0.119(10) 0.096(9) -0.034(6) -0.027(5) 0.031(6)
C030 0.109(9) 0.098(8) 0.095(8) -0.050(6) -0.032(6) 0.029(6)
C031 0.128(11) 0.133(11) 0.100(9) -0.056(8) -0.028(7) 0.008(7)
C032 0.111(9) 0.121(9) 0.097(8) -0.040(6) -0.050(6) 0.022(6)
C033 0.089(8) 0.111(8) 0.112(9) -0.033(5) -0.043(5) 0.016(6)
C034 0.082(8) 0.119(9) 0.089(8) -0.024(6) -0.022(5) 0.023(6)
C035 0.150(14) 0.164(14) 0.109(11) 0.004(10) -0.055(9) 0.021(9)
C03R 0.157(14) 0.166(14) 0.110(11) -0.002(10) -0.057(9) 0.025(9)
C03U 0.162(15) 0.171(14) 0.118(11) -0.005(10) -0.060(9) 0.025(9)
C03W 0.164(15) 0.173(14) 0.120(12) -0.004(10) -0.061(9) 0.023(9)
C03V 0.163(15) 0.171(14) 0.123(11) -0.003(10) -0.063(9) 0.024(9)
C42 0.156(14) 0.167(14) 0.118(11) 0.001(10) -0.060(9) 0.023(9)
C036 0.102(9) 0.116(9) 0.080(8) -0.036(6) -0.019(5) 0.028(6)
C037 0.101(8) 0.103(9) 0.081(7) -0.026(6) -0.033(5) 0.009(5)
C038 0.089(8) 0.103(9) 0.076(7) -0.023(6) -0.024(5) 0.017(5)
C039 0.093(8) 0.138(10) 0.104(8) -0.045(6) -0.060(5) 0.037(6)
C03A 0.152(13) 0.134(12) 0.116(10) -0.015(8) -0.050(8) 0.030(8)
C03J 0.151(13) 0.139(12) 0.122(11) -0.018(8) -0.049(8) 0.032(8)
C41 0.153(13) 0.138(12) 0.123(11) -0.018(8) -0.049(8) 0.030(8)
C03Z 0.156(13) 0.135(12) 0.121(11) -0.018(8) -0.051(8) 0.029(8)
C03D 0.151(13) 0.129(11) 0.114(10) -0.014(8) -0.049(8) 0.030(8)
C03C 0.154(13) 0.131(11) 0.114(11) -0.013(8) -0.052(8) 0.031(8)
C03B 0.097(9) 0.112(9) 0.092(8) -0.008(6) -0.029(6) 0.016(6)
C03E 0.151(11) 0.186(13) 0.143(11) -0.106(9) -0.100(9) 0.076(9)
C03F 0.137(13) 0.145(13) 0.155(14) -0.017(9) -0.024(10) 0.042(10)
C37 0.142(13) 0.152(14) 0.165(14) -0.022(9) -0.027(10) 0.043(10)
C03S 0.145(13) 0.155(14) 0.166(14) -0.024(9) -0.029(10) 0.043(10)
C03L 0.149(13) 0.149(13) 0.156(14) -0.024(10) -0.028(10) 0.044(10)
C03Q 0.148(13) 0.147(13) 0.151(14) -0.022(10) -0.029(10) 0.044(10)
C03P 0.142(13) 0.143(13) 0.150(14) -0.018(9) -0.027(10) 0.042(10)
C03G 0.106(11) 0.130(12) 0.175(16) -0.011(8) -0.054(10) 0.006(10)
C03N 0.113(11) 0.133(12) 0.180(16) -0.014(8) -0.060(10) 0.006(10)
C44 0.125(11) 0.134(12) 0.193(16) -0.018(8) -0.069(10) 0.006(10)
C83 0.134(12) 0.138(13) 0.198(16) -0.025(8) -0.074(10) 0.011(10)
C03Y 0.132(12) 0.139(13) 0.193(16) -0.027(8) -0.072(10) 0.015(10)
C03M 0.121(11) 0.136(12) 0.179(16) -0.021(8) -0.065(10) 0.013(10)
C03H 0.128(11) 0.133(11) 0.097(9) -0.056(8) -0.026(7) 0.007(7)
C03I 0.133(11) 0.140(11) 0.099(9) -0.060(8) -0.031(7) 0.011(7)
C03K 0.167(12) 0.194(13) 0.148(11) -0.115(9) -0.107(9) 0.082(9)
C03O 0.166(12) 0.189(13) 0.137(11) -0.112(9) -0.110(9) 0.086(9)
C49 0.170(12) 0.197(13) 0.145(11) -0.116(9) -0.112(9) 0.086(9)
Cl8 0.37(3) 0.51(4) 0.184(14) -0.02(3) -0.167(17) 0.050(19)
F6 0.23(4) 0.59(9) 0.85(13) -0.24(5) -0.07(6) -0.32(9)
C84 0.20(2) 0.36(3) 0.29(3) -0.147(18) -0.152(18) 0.11(2)
C57 0.21(2) 0.36(3) 0.29(3) -0.150(18) -0.156(18) 0.11(2)
C59 0.21(2) 0.36(3) 0.29(3) -0.153(18) -0.161(18) 0.11(2)
C86 0.22(2) 0.36(3) 0.29(3) -0.155(18) -0.161(18) 0.11(2)
C75 0.22(2) 0.36(3) 0.29(3) -0.154(18) -0.161(18) 0.11(2)
C89 0.21(2) 0.36(3) 0.28(3) -0.150(18) -0.154(18) 0.11(2)

loop_
_atom_type_symbol
_atom_type_scat_dispersion_real
_atom_type_scat_dispersion_imag
_atom_type_scat_Cromer_Mann_a1
_atom_type_scat_Cromer_Mann_a2
_atom_type_scat_Cromer_Mann_a3
_atom_type_scat_Cromer_Mann_a4
_atom_type_scat_Cromer_Mann_b1
_atom_type_scat_Cromer_Mann_b2
_atom_type_scat_Cromer_Mann_b3
_atom_type_scat_Cromer_Mann_b4
_atom_type_scat_Cromer_Mann_c
_atom_type_scat_source
_atom_type_scat_dispersion_source
C 0.01920 0.00962 2.31000 1.02000 1.58860 0.86500 20.84390 10.20750 0.56870 51.65120 0.215599998832 'International Tables Volume C Table 6.1.1.4 (pp. 500-502)' 'Henke, Gullikson and Davis, At. Data and Nucl. Data Tables, 1993, 54, 2'
Pt -4.33233 7.24589 27.00590 17.76390 15.71310 5.78370 1.51293 8.81174 0.42459 38.61030 11.6883001328 'International Tables Volume C Table 6.1.1.4 (pp. 500-502)' 'Henke, Gullikson and Davis, At. Data and Nucl. Data Tables, 1993, 54, 2'
Ag 0.17562 4.27092 19.28080 16.68850 4.80450 1.04630 0.64460 7.47260 24.66050 99.81560 5.17899990082 'International Tables Volume C Table 6.1.1.4 (pp. 500-502)' 'Henke, Gullikson and Davis, At. Data and Nucl. Data Tables, 1993, 54, 2'
Cl 0.36842 0.69938 11.46040 7.19640 6.25560 1.64550 0.01040 1.16620 18.51940 47.77840 -9.55739974976 'International Tables Volume C Table 6.1.1.4 (pp. 500-502)' 'Henke, Gullikson and Davis, At. Data and Nucl. Data Tables, 1993, 54, 2'
H 0.00000 0.00000 0.49300 0.32291 0.14019 0.04081 10.51090 26.12570 3.14236 57.79970 0.0030380000826 'International Tables Volume C Table 6.1.1.4 (pp. 500-502)' 'Henke, Gullikson and Davis, At. Data and Nucl. Data Tables, 1993, 54, 2'
F 0.07536 0.05506 3.53920 2.64120 1.51700 1.02430 10.28250 4.29440 0.26150 26.14760 0.277599990368 'International Tables Volume C Table 6.1.1.4 (pp. 500-502)' 'Henke, Gullikson and Davis, At. Data and Nucl. Data Tables, 1993, 54, 2'
P 0.30359 0.43700 6.43450 4.17910 1.78000 1.49080 1.90670 27.15700 0.52600 68.16450 1.11489999294 'International Tables Volume C Table 6.1.1.4 (pp. 500-502)' 'Henke, Gullikson and Davis, At. Data and Nucl. Data Tables, 1993, 54, 2'
S 0.33536 0.55132 6.90530 5.20340 1.43790 1.58630 1.46790 22.21510 0.25360 56.17200 0.866900026798 'International Tables Volume C Table 6.1.1.4 (pp. 500-502)' 'Henke, Gullikson and Davis, At. Data and Nucl. Data Tables, 1993, 54, 2'

loop_
_geom_angle_atom_site_label_1
_geom_angle_atom_site_label_2
_geom_angle_atom_site_label_3
_geom_angle
_geom_angle_site_symmetry_1
_geom_angle_site_symmetry_3
_geom_angle_publ_flag
Ag6 Pt1 Ag6 180.0 . 2_666 ?
Ag13 Pt1 Ag6 116.64(4) 2_666 . ?
Ag13 Pt1 Ag6 116.64(4) . 2_666 ?
Ag13 Pt1 Ag6 63.36(4) 2_666 2_666 ?
Ag13 Pt1 Ag6 63.36(4) . . ?
Ag13 Pt1 Ag13 180.0 . 2_666 ?
Ag5 Pt1 Ag6 116.00(4) . 2_666 ?
Ag5 Pt1 Ag6 64.00(4) . . ?
Ag5 Pt1 Ag6 116.00(4) 2_666 . ?
Ag5 Pt1 Ag6 64.00(4) 2_666 2_666 ?
Ag5 Pt1 Ag13 116.13(4) 2_666 . ?
Ag5 Pt1 Ag13 63.87(4) . . ?
Ag5 Pt1 Ag13 116.13(4) . 2_666 ?
Ag5 Pt1 Ag13 63.87(4) 2_666 2_666 ?
Ag5 Pt1 Ag5 180.0 . 2_666 ?
Ag12 Pt1 Ag6 63.36(4) 2_666 . ?
Ag12 Pt1 Ag6 116.64(4) . . ?
Ag12 Pt1 Ag6 116.64(4) 2_666 2_666 ?
Ag12 Pt1 Ag6 63.36(4) . 2_666 ?
Ag12 Pt1 Ag13 64.82(4) 2_666 2_666 ?
Ag12 Pt1 Ag13 64.82(4) . . ?
Ag12 Pt1 Ag13 115.18(4) 2_666 . ?
Ag12 Pt1 Ag13 115.18(4) . 2_666 ?
Ag12 Pt1 Ag5 61.99(4) 2_666 2_666 ?
Ag12 Pt1 Ag5 61.99(4) . . ?
Ag12 Pt1 Ag5 118.01(4) 2_666 . ?
Ag12 Pt1 Ag5 118.01(4) . 2_666 ?
Ag12 Pt1 Ag12 180.0 . 2_666 ?
Ag9 Pt1 Ag6 115.40(4) 2_666 . ?
Ag9 Pt1 Ag6 64.60(4) . . ?
Ag9 Pt1 Ag6 64.60(4) 2_666 2_666 ?
Ag9 Pt1 Ag6 115.40(4) . 2_666 ?
Ag9 Pt1 Ag13 117.99(4) 2_666 . ?
Ag9 Pt1 Ag13 62.01(4) . . ?
Ag9 Pt1 Ag13 117.99(4) . 2_666 ?
Ag9 Pt1 Ag13 62.01(4) 2_666 2_666 ?
Ag9 Pt1 Ag5 117.01(4) 2_666 2_666 ?
Ag9 Pt1 Ag5 62.99(4) . 2_666 ?
Ag9 Pt1 Ag5 117.01(4) . . ?
Ag9 Pt1 Ag5 62.99(4) 2_666 . ?
Ag9 Pt1 Ag12 63.54(4) . 2_666 ?
Ag9 Pt1 Ag12 63.54(4) 2_666 . ?
Ag9 Pt1 Ag12 116.46(4) 2_666 2_666 ?
Ag9 Pt1 Ag12 116.46(4) . . ?
Ag9 Pt1 Ag9 180.0 . 2_666 ?
Ag4 Pt1 Ag6 62.26(4) 2_666 2_666 ?
Ag4 Pt1 Ag6 117.74(4) 2_666 . ?
Ag4 Pt1 Ag6 117.74(4) . 2_666 ?
Ag4 Pt1 Ag6 62.26(4) . . ?
Ag4 Pt1 Ag13 116.50(4) . . ?
Ag4 Pt1 Ag13 63.50(4) 2_666 . ?
Ag4 Pt1 Ag13 63.50(4) . 2_666 ?
Ag4 Pt1 Ag13 116.50(4) 2_666 2_666 ?
Ag4 Pt1 Ag5 115.41(4) . 2_666 ?
Ag4 Pt1 Ag5 115.41(4) 2_666 . ?
Ag4 Pt1 Ag5 64.59(4) . . ?
Ag4 Pt1 Ag5 64.59(4) 2_666 2_666 ?
Ag4 Pt1 Ag12 116.57(4) . . ?
Ag4 Pt1 Ag12 63.43(4) 2_666 . ?
Ag4 Pt1 Ag12 116.57(4) 2_666 2_666 ?
Ag4 Pt1 Ag12 63.43(4) . 2_666 ?
Ag4 Pt1 Ag9 63.34(4) . 2_666 ?
Ag4 Pt1 Ag9 116.66(4) 2_666 2_666 ?
Ag4 Pt1 Ag9 63.34(4) 2_666 . ?
Ag4 Pt1 Ag9 116.66(4) . . ?
Ag4 Pt1 Ag4 180.0 2_666 . ?
Ag13 Ag6 Pt1 58.14(3) . 2_666 ?
Ag5 Ag6 Pt1 57.98(4) . 2_666 ?
Ag5 Ag6 Ag13 60.10(4) . . ?
Ag12 Ag6 Pt1 58.12(3) 2_666 2_666 ?
Ag12 Ag6 Ag13 106.67(5) 2_666 . ?
Ag12 Ag6 Ag5 108.49(5) 2_666 . ?
Ag9 Ag6 Pt1 57.82(3) . 2_666 ?
Ag9 Ag6 Ag13 58.15(5) . . ?
Ag9 Ag6 Ag5 106.57(5) . . ?
Ag9 Ag6 Ag12 59.56(4) . 2_666 ?
Ag4 Ag6 Pt1 58.89(3) . 2_666 ?
Ag4 Ag6 Ag13 109.23(5) . . ?
Ag4 Ag6 Ag5 61.36(4) . . ?
Ag4 Ag6 Ag12 60.53(5) . 2_666 ?
Ag4 Ag6 Ag9 108.20(5) . . ?
Ag7 Ag6 Pt1 139.67(5) . 2_666 ?
Ag7 Ag6 Ag13 81.58(5) . . ?
Ag7 Ag6 Ag5 105.51(5) . . ?
Ag7 Ag6 Ag12 144.45(6) . 2_666 ?
Ag7 Ag6 Ag9 100.91(5) . . ?
Ag7 Ag6 Ag4 150.40(7) . . ?
Ag2 Ag6 Pt1 116.58(5) . 2_666 ?
Ag2 Ag6 Ag13 135.82(7) . . ?
Ag2 Ag6 Ag5 79.85(5) . . ?
Ag2 Ag6 Ag12 102.93(5) . 2_666 ?
Ag2 Ag6 Ag9 162.37(6) . . ?
Ag2 Ag6 Ag4 59.83(5) . . ?
Ag2 Ag6 Ag7 92.87(5) . . ?
S3 Ag6 Pt1 165.37(13) . 2_666 ?
S3 Ag6 Ag13 132.77(12) . . ?
S3 Ag6 Ag5 115.95(15) . . ?
S3 Ag6 Ag12 117.48(13) . 2_666 ?
S3 Ag6 Ag9 134.21(15) . . ?
S3 Ag6 Ag4 106.52(13) . . ?
S3 Ag6 Ag7 52.85(11) . . ?
S3 Ag6 Ag2 49.19(13) . . ?
Ag6 Ag13 Pt1 58.50(3) . 2_666 ?
Ag5 Ag13 Pt1 58.23(3) . 2_666 ?
Ag5 Ag13 Ag6 60.49(4) . . ?
Ag12 Ag13 Pt1 57.58(3) . 2_666 ?
Ag12 Ag13 Ag6 106.78(5) . . ?
Ag12 Ag13 Ag5 57.89(4) . . ?
Ag9 Ag13 Pt1 59.31(4) . 2_666 ?
Ag9 Ag13 Ag6 61.99(5) . . ?
Ag9 Ag13 Ag5 109.92(5) . . ?
Ag9 Ag13 Ag12 108.21(5) . . ?
Ag4 Ag13 Pt1 58.45(3) 2_666 2_666 ?
Ag4 Ag13 Ag6 109.35(5) 2_666 . ?
Ag4 Ag13 Ag5 106.78(5) 2_666 . ?
Ag4 Ag13 Ag12 59.40(5) 2_666 . ?
Ag4 Ag13 Ag9 60.73(5) 2_666 . ?
Ag8 Ag13 Pt1 114.99(5) . 2_666 ?
Ag8 Ag13 Ag6 77.29(5) . . ?
Ag8 Ag13 Ag5 133.98(5) . . ?
Ag8 Ag13 Ag12 163.02(6) . . ?
Ag8 Ag13 Ag9 58.49(4) . . ?
Ag8 Ag13 Ag4 103.63(6) . 2_666 ?
Ag14 Ag13 Pt1 141.52(6) . 2_666 ?
Ag14 Ag13 Ag6 108.60(6) . . ?
Ag14 Ag13 Ag5 83.57(5) . . ?
Ag14 Ag13 Ag12 99.96(6) . . ?
Ag14 Ag13 Ag9 151.78(6) . . ?
Ag14 Ag13 Ag4 140.74(6) . 2_666 ?
Ag14 Ag13 Ag8 94.08(5) . . ?
S8 Ag13 Pt1 164.04(14) . 2_666 ?
S8 Ag13 Ag6 116.87(11) . . ?
S8 Ag13 Ag5 135.15(14) . . ?
S8 Ag13 Ag12 133.93(12) . . ?
S8 Ag13 Ag9 104.75(14) . . ?
S8 Ag13 Ag4 114.70(13) . 2_666 ?
S8 Ag13 Ag8 50.45(12) . . ?
S8 Ag13 Ag14 53.55(13) . . ?
Ag6 Ag5 Pt1 58.02(4) . 2_666 ?
Ag13 Ag5 Pt1 57.90(4) . 2_666 ?
Ag13 Ag5 Ag6 59.41(4) . . ?
Ag12 Ag5 Pt1 58.82(4) . 2_666 ?
Ag12 Ag5 Ag6 108.91(6) . . ?
Ag12 Ag5 Ag13 61.64(5) . . ?
Ag9 Ag5 Pt1 58.65(4) 2_666 2_666 ?
Ag9 Ag5 Ag6 107.00(6) 2_666 . ?
Ag9 Ag5 Ag13 109.21(6) 2_666 . ?
Ag9 Ag5 Ag12 60.97(4) 2_666 . ?
Ag4 Ag5 Pt1 57.74(4) . 2_666 ?
Ag4 Ag5 Ag6 58.14(4) . . ?
Ag4 Ag5 Ag13 106.12(6) . . ?
Ag4 Ag5 Ag12 108.19(5) . . ?
Ag4 Ag5 Ag9 59.64(4) . 2_666 ?
Ag3 Ag5 Pt1 141.60(6) . 2_666 ?
Ag3 Ag5 Ag6 84.49(5) . . ?
Ag3 Ag5 Ag13 112.10(6) . . ?
Ag3 Ag5 Ag12 154.67(6) . . ?
Ag3 Ag5 Ag9 136.99(6) . 2_666 ?
Ag3 Ag5 Ag4 97.14(5) . . ?
Ag15 Ag5 Pt1 114.86(5) . 2_666 ?
Ag15 Ag5 Ag6 133.53(6) . . ?
Ag15 Ag5 Ag13 77.90(5) . . ?
Ag15 Ag5 Ag12 58.70(5) . . ?
Ag15 Ag5 Ag9 103.50(5) . 2_666 ?
Ag15 Ag5 Ag4 163.13(6) . . ?
Ag15 Ag5 Ag3 96.35(6) . . ?
S5 Ag5 Pt1 164.82(14) . 2_666 ?
S5 Ag5 Ag6 134.27(14) . . ?
S5 Ag5 Ag13 117.25(14) . . ?
S5 Ag5 Ag12 106.01(14) . . ?
S5 Ag5 Ag9 115.45(14) . 2_666 ?
S5 Ag5 Ag4 133.74(14) . . ?
S5 Ag5 Ag3 52.97(14) . . ?
S5 Ag5 Ag15 51.02(13) . . ?
Ag6 Ag12 Pt1 58.52(4) 2_666 2_666 ?
Ag13 Ag12 Pt1 57.61(3) . 2_666 ?
Ag13 Ag12 Ag6 106.82(6) . 2_666 ?
Ag5 Ag12 Pt1 59.19(4) . 2_666 ?
Ag5 Ag12 Ag6 109.56(5) . 2_666 ?
Ag5 Ag12 Ag13 60.47(4) . . ?
Ag9 Ag12 Pt1 58.55(4) 2_666 2_666 ?
Ag9 Ag12 Ag6 61.27(4) 2_666 2_666 ?
Ag9 Ag12 Ag13 107.84(5) 2_666 . ?
Ag9 Ag12 Ag5 60.38(4) 2_666 . ?
Ag4 Ag12 Pt1 58.50(4) 2_666 2_666 ?
Ag4 Ag12 Ag6 59.08(5) 2_666 2_666 ?
Ag4 Ag12 Ag13 59.49(5) 2_666 . ?
Ag4 Ag12 Ag5 108.97(6) 2_666 . ?
Ag4 Ag12 Ag9 108.42(6) 2_666 2_666 ?
Ag15 Ag12 Pt1 125.77(5) . 2_666 ?
Ag15 Ag12 Ag6 169.12(7) . 2_666 ?
Ag15 Ag12 Ag13 82.59(5) . . ?
Ag15 Ag12 Ag5 69.90(5) . . ?
Ag15 Ag12 Ag9 111.14(6) . 2_666 ?
Ag15 Ag12 Ag4 131.73(6) . 2_666 ?
S6 Ag12 Pt1 164.53(14) . 2_666 ?
S6 Ag12 Ag6 122.08(13) . 2_666 ?
S6 Ag12 Ag13 129.16(13) . . ?
S6 Ag12 Ag5 109.95(14) . . ?
S6 Ag12 Ag9 107.12(13) . 2_666 ?
S6 Ag12 Ag4 136.53(14) . 2_666 ?
S6 Ag12 Ag15 50.66(13) . . ?
Ag6 Ag9 Pt1 57.58(4) . 2_666 ?
Ag13 Ag9 Pt1 58.68(4) . 2_666 ?
Ag13 Ag9 Ag6 59.86(5) . . ?
Ag5 Ag9 Pt1 58.36(4) 2_666 2_666 ?
Ag5 Ag9 Ag6 106.50(5) 2_666 . ?
Ag5 Ag9 Ag13 109.36(6) 2_666 . ?
Ag12 Ag9 Pt1 57.91(4) 2_666 2_666 ?
Ag12 Ag9 Ag6 59.18(4) 2_666 . ?
Ag12 Ag9 Ag13 107.75(6) 2_666 . ?
Ag12 Ag9 Ag5 58.64(4) 2_666 2_666 ?
Ag4 Ag9 Pt1 58.22(4) 2_666 2_666 ?
Ag4 Ag9 Ag6 107.60(6) 2_666 . ?
Ag4 Ag9 Ag13 60.61(5) 2_666 . ?
Ag4 Ag9 Ag5 61.24(4) 2_666 2_666 ?
Ag4 Ag9 Ag12 107.62(5) 2_666 2_666 ?
Ag8 Ag9 Pt1 125.17(6) . 2_666 ?
Ag8 Ag9 Ag6 81.67(5) . . ?
Ag8 Ag9 Ag13 69.93(5) . . ?
Ag8 Ag9 Ag5 170.35(6) . 2_666 ?
Ag8 Ag9 Ag12 130.98(6) . 2_666 ?
Ag8 Ag9 Ag4 111.84(5) . 2_666 ?
S9 Ag9 Pt1 165.54(13) . 2_666 ?
S9 Ag9 Ag6 128.79(13) . . ?
S9 Ag9 Ag13 111.25(13) . . ?
S9 Ag9 Ag5 122.40(14) . 2_666 ?
S9 Ag9 Ag12 136.17(13) . 2_666 ?
S9 Ag9 Ag4 108.42(13) . 2_666 ?
S9 Ag9 Ag8 51.55(13) . . ?
Ag6 Ag4 Pt1 58.85(3) . . ?
Ag13 Ag4 Pt1 58.05(3) 2_666 . ?
Ag13 Ag4 Ag6 109.14(6) 2_666 . ?
Ag5 Ag4 Pt1 57.67(4) . . ?
Ag5 Ag4 Ag6 60.50(4) . . ?
Ag5 Ag4 Ag13 106.12(5) . 2_666 ?
Ag12 Ag4 Pt1 58.07(4) 2_666 . ?
Ag12 Ag4 Ag6 60.39(5) 2_666 . ?
Ag12 Ag4 Ag13 61.11(5) 2_666 2_666 ?
Ag12 Ag4 Ag5 107.72(5) 2_666 . ?
Ag9 Ag4 Pt1 58.43(4) 2_666 . ?
Ag9 Ag4 Ag6 108.49(5) 2_666 . ?
Ag9 Ag4 Ag13 58.65(5) 2_666 2_666 ?
Ag9 Ag4 Ag5 59.12(4) 2_666 . ?
Ag9 Ag4 Ag12 107.92(6) 2_666 2_666 ?
Ag2 Ag4 Pt1 125.12(5) . . ?
Ag2 Ag4 Ag6 68.81(5) . . ?
Ag2 Ag4 Ag13 167.62(7) . 2_666 ?
Ag2 Ag4 Ag5 83.75(5) . . ?
Ag2 Ag4 Ag12 109.20(6) . 2_666 ?
Ag2 Ag4 Ag9 133.72(7) . 2_666 ?
S1 Ag4 Pt1 164.01(14) . . ?
S1 Ag4 Ag6 109.09(12) . . ?
S1 Ag4 Ag13 123.90(14) . 2_666 ?
S1 Ag4 Ag5 128.15(14) . . ?
S1 Ag4 Ag12 107.64(14) . 2_666 ?
S1 Ag4 Ag9 137.38(14) . 2_666 ?
S1 Ag4 Ag2 49.19(12) . . ?
Ag8 Ag7 Ag6 78.89(5) . . ?
S10 Ag7 Ag6 123.37(13) . . ?
S10 Ag7 Ag8 51.86(12) . . ?
S3 Ag7 Ag6 50.34(11) . . ?
S3 Ag7 Ag8 116.78(14) . . ?
S3 Ag7 S10 125.86(18) . . ?
S4 Ag7 Ag6 87.05(12) . . ?
S4 Ag7 Ag8 120.00(13) . . ?
S4 Ag7 S10 138.22(16) . . ?
S4 Ag7 S3 95.20(18) . . ?
Ag9 Ag8 Ag13 51.58(4) . . ?
Ag7 Ag8 Ag13 74.31(5) . . ?
Ag7 Ag8 Ag9 98.50(5) . . ?
S8 Ag8 Ag13 46.56(9) . . ?
S8 Ag8 Ag9 94.65(10) . . ?
S8 Ag8 Ag7 80.64(12) . . ?
S10 Ag8 Ag13 122.72(14) . . ?
S10 Ag8 Ag9 138.14(12) . . ?
S10 Ag8 Ag7 50.12(13) . . ?
S10 Ag8 S8 104.36(17) . . ?
S9 Ag8 Ag13 94.67(12) . . ?
S9 Ag8 Ag9 50.73(12) . . ?
S9 Ag8 Ag7 142.66(13) . . ?
S9 Ag8 S8 117.71(17) . . ?
S9 Ag8 S10 136.83(18) . . ?
Ag15 Ag14 Ag13 81.42(5) . . ?
S8 Ag14 Ag13 52.19(10) . . ?
S8 Ag14 Ag15 122.21(11) . . ?
S4 Ag14 Ag13 88.83(12) . . ?
S4 Ag14 Ag15 110.49(13) . . ?
S4 Ag14 S8 101.84(17) . . ?
S7 Ag14 Ag13 128.79(14) . . ?
S7 Ag14 Ag15 51.42(13) . . ?
S7 Ag14 S8 134.95(19) . . ?
S7 Ag14 S4 122.6(2) . . ?
Ag2 Ag3 Ag5 84.49(6) . . ?
S4 Ag3 Ag5 85.22(12) . . ?
S4 Ag3 Ag2 111.24(14) . . ?
S5 Ag3 Ag5 52.73(13) . . ?
S5 Ag3 Ag2 129.56(14) . . ?
S5 Ag3 S4 92.46(17) . . ?
S2 Ag3 Ag5 135.59(18) . . ?
S2 Ag3 Ag2 53.4(2) . . ?
S2 Ag3 S4 120.0(3) . . ?
S2 Ag3 S5 145.0(3) . . ?
Ag12 Ag15 Ag5 51.40(4) . . ?
Ag14 Ag15 Ag5 75.13(5) . . ?
Ag14 Ag15 Ag12 95.64(6) . . ?
S6 Ag15 Ag5 94.14(13) . . ?
S6 Ag15 Ag12 50.81(13) . . ?
S6 Ag15 Ag14 138.94(16) . . ?
S5 Ag15 Ag5 46.88(12) . . ?
S5 Ag15 Ag12 95.22(13) . . ?
S5 Ag15 Ag14 83.39(13) . . ?
S5 Ag15 S6 118.09(18) . . ?
S7 Ag15 Ag5 122.64(15) . . ?
S7 Ag15 Ag12 139.34(16) . . ?
S7 Ag15 Ag14 51.18(14) . . ?
S7 Ag15 S6 138.4(2) . . ?
S7 Ag15 S5 102.10(19) . . ?
Ag4 Ag2 Ag6 51.36(4) . . ?
Ag3 Ag2 Ag6 76.79(5) . . ?
Ag3 Ag2 Ag4 92.94(6) . . ?
S3 Ag2 Ag6 46.25(11) . . ?
S3 Ag2 Ag4 95.54(12) . . ?
S3 Ag2 Ag3 85.00(13) . . ?
S1 Ag2 Ag6 94.30(13) . . ?
S1 Ag2 Ag4 49.91(12) . . ?
S1 Ag2 Ag3 132.10(14) . . ?
S1 Ag2 S3 122.2(2) . . ?
S2 Ag2 Ag6 122.86(17) . . ?
S2 Ag2 Ag4 137.5(2) . . ?
S2 Ag2 Ag3 50.90(18) . . ?
S2 Ag2 S3 101.5(2) . . ?
S2 Ag2 S1 135.9(3) . . ?
Ag8 S8 Ag13 82.98(14) . . ?
Ag14 S8 Ag13 74.27(14) . . ?
Ag14 S8 Ag8 131.25(19) . . ?
C01T S8 Ag13 103.5(6) . . ?
C01T S8 Ag8 115.7(8) . . ?
C01T S8 Ag14 111.3(8) . . ?
Ag8 S10 Ag7 78.02(14) . . ?
C01S S10 Ag7 106.0(7) . . ?
C01S S10 Ag8 104.5(7) . . ?
Ag7 S3 Ag6 76.80(14) . . ?
Ag2 S3 Ag6 84.56(15) . . ?
Ag2 S3 Ag7 133.8(2) . . ?
C01E S3 Ag6 107.0(9) . . ?
C01E S3 Ag7 115.0(8) . . ?
C01E S3 Ag2 110.8(8) . . ?
Ag8 S9 Ag9 77.71(16) . . ?
C022 S9 Ag9 111.4(7) . . ?
C022 S9 Ag8 114.1(8) . . ?
Ag14 S4 Ag7 104.2(2) . . ?
Ag3 S4 Ag7 113.63(19) . . ?
Ag3 S4 Ag14 115.04(19) . . ?
C01L S4 Ag7 108.2(7) . . ?
C01L S4 Ag14 108.4(7) . . ?
C01L S4 Ag3 107.2(8) . . ?
C018 P2 C014 109.7(9) . . ?
C01B P2 C014 106.1(9) . . ?
C01B P2 C018 114.5(9) . . ?
C01C P2 C014 109.4(10) . . ?
C01C P2 C018 105.4(10) . . ?
C01C P2 C01B 111.7(9) . . ?
Ag15 S6 Ag12 78.53(15) . . ?
C01Q S6 Ag12 110.3(8) . . ?
C01Q S6 Ag15 112.4(7) . . ?
Ag3 S5 Ag5 74.30(16) . . ?
Ag15 S5 Ag5 82.10(17) . . ?
Ag15 S5 Ag3 135.6(2) . . ?
C02T S5 Ag5 107.3(10) . . ?
C02T S5 Ag3 113.1(11) . . ?
C02T S5 Ag15 109.6(10) . . ?
Ag2 S1 Ag4 80.90(15) . . ?
C02H S1 Ag4 110.4(8) . . ?
C02H S1 Ag2 109.8(12) . . ?
Ag15 S7 Ag14 77.40(17) . . ?
C023 S7 Ag14 108.6(8) . . ?
C023 S7 Ag15 104.2(7) . . ?
Ag2 S2 Ag3 75.7(2) . . ?
C84 S2 Ag3 121.1(14) . . ?
C84 S2 Ag2 105.4(16) . . ?
C03D P1 C035 108.6(10) . . ?
C03F P1 C035 106.7(14) . . ?
C03F P1 C03D 106.4(11) . . ?
C03N P1 C035 106.8(12) . . ?
C03N P1 C03D 114.1(12) . . ?
C03N P1 C03F 114.0(12) . . ?
C01D C014 P2 121.0(17) . . ?
C01M C014 P2 119.8(16) . . ?
C01M C014 C01D 119(2) . . ?
C01N C018 P2 123.0(16) . . ?
C026 C018 P2 113.9(16) . . ?
C026 C018 C01N 122.9(18) . . ?
C01A C019 H019 121.0(12) . . ?
C01B C019 H019 121.0(10) . . ?
C01B C019 C01A 118.0(17) . . ?
H01A C01A C019 119.8(12) . . ?
C01I C01A C019 120(2) . . ?
C01I C01A H01A 119.8(13) . . ?
C019 C01B P2 116.3(13) . . ?
C01H C01B P2 123.1(16) . . ?
C01H C01B C019 120.5(18) . . ?
C01X C01C P2 126.6(19) . . ?
C02M C01C P2 118.0(17) . . ?
C02M C01C C01X 115(2) . . ?
H01D C01D C014 117.4(14) . . ?
C025 C01D C014 125(2) . . ?
C025 C01D H01D 117.4(14) . . ?
C01O C01E S3 123(2) . . ?
C034 C01E S3 120(2) . . ?
C034 C01E C01O 117(2) . . ?
C01K C01F H01F 121.1(15) . . ?
C02A C01F H01F 121.1(14) . . ?
C02A C01F C01K 118(2) . . ?
C01H C01G H01G 119.4(13) . . ?
C01I C01G H01G 119.4(12) . . ?
C01I C01G C01H 121(2) . . ?
C01G C01H C01B 120(2) . . ?
H01H C01H C01B 120.1(12) . . ?
H01H C01H C01G 120.1(13) . . ?
C01G C01I C01A 120(2) . . ?
H01I C01I C01A 120.0(13) . . ?
H01I C01I C01G 120.0(12) . . ?
C01F C01K Cl5 117.0(19) . . ?
C01S C01K Cl5 119.2(16) . . ?
C01S C01K C01F 124(2) . . ?
C01P C01L S4 119.7(17) . . ?
C02J C01L S4 120.8(18) . . ?
C02J C01L C01P 119(2) . . ?
H01M C01M C014 120.2(13) . . ?
C02Y C01M C014 120(2) . . ?
C02Y C01M H01M 120.2(14) . . ?
H01N C01N C018 121.3(12) . . ?
C02G C01N C018 117(2) . . ?
C02G C01N H01N 121.3(14) . . ?
H01O C01O C01E 118.6(15) . . ?
C01V C01O C01E 123(3) . . ?
C01V C01O H01O 118.6(16) . . ?
H01P C01P C01L 120.5(13) . . ?
C037 C01P C01L 119(2) . . ?
C037 C01P H01P 120.5(14) . . ?
C01R C01Q S6 120.1(16) . . ?
C02N C01Q S6 120.2(18) . . ?
C02N C01Q C01R 119(2) . . ?
H01R C01R C01Q 121.2(12) . . ?
C02U C01R C01Q 118(2) . . ?
C02U C01R H01R 121.2(14) . . ?
C01K C01S S10 124.3(18) . . ?
C024 C01S S10 119.5(18) . . ?
C024 C01S C01K 115.8(19) . . ?
C02C C01T S8 119.6(16) . . ?
C02Q C01T S8 119.0(16) . . ?
C02Q C01T C02C 121.3(19) . . ?
C01X C01U H01U 119.7(14) . . ?
C028 C01U H01U 119.7(14) . . ?
C028 C01U C01X 121(2) . . ?
H01V C01V C01O 119.5(16) . . ?
C02Z C01V C01O 121(3) . . ?
C02Z C01V H01V 119.5(16) . . ?
C020 C01W H01W 121.8(12) . . ?
C02L C01W H01W 121.8(14) . . ?
C02L C01W C020 116(2) . . ?
C01U C01X C01C 123(2) . . ?
H01X C01X C01C 118.7(15) . . ?
H01X C01X C01U 118.7(14) . . ?
C022 C01Y Cl4 120.0(18) . . ?
C030 C01Y Cl4 116.3(17) . . ?
C030 C01Y C022 124(2) . . ?
C02C C01Z H01Z 121.7(14) . . ?
C039 C01Z H01Z 121.7(13) . . ?
C039 C01Z C02C 117(2) . . ?
H020 C020 C01W 120.6(12) . . ?
C022 C020 C01W 119(2) . . ?
C022 C020 H020 120.6(13) . . ?
C02H C021 H021 120.3(14) . . ?
C03E C021 H021 120.3(16) . . ?
C03E C021 C02H 119(2) . . ?
C01Y C022 S9 122.4(18) . . ?
C020 C022 S9 118.1(16) . . ?
C020 C022 C01Y 119(2) . . ?
C02B C023 S7 119.3(17) . . ?
C03B C023 S7 124(2) . . ?
C03B C023 C02B 117(2) . . ?
H024 C024 C01S 119.7(13) . . ?
C036 C024 C01S 121(2) . . ?
C036 C024 H024 119.7(16) . . ?
H025 C025 C01D 121.0(14) . . ?
C02P C025 C01D 118(2) . . ?
C02P C025 H025 121.0(14) . . ?
H026 C026 C018 121.7(12) . . ?
C033 C026 C018 117(2) . . ?
C033 C026 H026 121.7(15) . . ?
C037 C027 F10 115(2) . . ?
C038 C027 F10 122(2) . . ?
C038 C027 C037 123(2) . . ?
H028 C028 C01U 121.2(14) . . ?
C032 C028 C01U 118(3) . . ?
C032 C028 H028 121.2(18) . . ?
C02S C029 F2 113(3) . . ?
C02V C029 F2 122(3) . . ?
C02V C029 C02S 125(3) . . ?
C01F C02A F8 119(2) . . ?
C036 C02A F8 117(2) . . ?
C036 C02A C01F 125(2) . . ?
C023 C02B Cl2 121.4(18) . . ?
C02S C02B Cl2 115.7(19) . . ?
C02S C02B C023 123(2) . . ?
C01Z C02C C01T 120(2) . . ?
H02C C02C C01T 120.0(12) . . ?
H02C C02C C01Z 120.0(14) . . ?
C02Z C02D H02D 119.0(15) . . ?
C034 C02D H02D 119.0(16) . . ?
C034 C02D C02Z 122(2) . . ?
C02U C02F F1 116(2) . . ?
C02X C02F F1 125(2) . . ?
C02X C02F C02U 119(2) . . ?
H02G C02G C01N 120.9(14) . . ?
C02K C02G C01N 118(2) . . ?
C02K C02G H02G 120.9(14) . . ?
C021 C02H S1 121.5(18) . . ?
C03O C02H S1 122(2) . . ?
C03O C02H C021 116(2) . . ?
C01L C02J Cl6 121.1(16) . . ?
C038 C02J Cl6 116.8(18) . . ?
C038 C02J C01L 122(2) . . ?
H02K C02K C02G 118.9(14) . . ?
C033 C02K C02G 122(2) . . ?
C033 C02K H02K 118.9(15) . . ?
C01W C02L F9 115(2) . . ?
C030 C02L F9 119(2) . . ?
C030 C02L C01W 125(2) . . ?
H02M C02M C01C 120.8(14) . . ?
C032 C02M C01C 118(2) . . ?
C032 C02M H02M 120.8(15) . . ?
C01Q C02N Cl1 120.6(18) . . ?
C02X C02N Cl1 121.8(19) . . ?
C02X C02N C01Q 117(2) . . ?
C031 C02O F4 112(3) . . ?
C03I C02O F4 126(3) . . ?
C03I C02O C031 122(3) . . ?
H02P C02P C025 119.8(14) . . ?
C02Y C02P C025 120(2) . . ?
C02Y C02P H02P 119.8(14) . . ?
C01T C02Q Cl3 125.5(16) . . ?
C02R C02Q Cl3 116.3(18) . . ?
C02R C02Q C01T 118(2) . . ?
H02R C02R C02Q 120.0(14) . . ?
C039 C02R C02Q 120(2) . . ?
C039 C02R H02R 120.0(14) . . ?
C02B C02S C029 115(3) . . ?
H02S C02S C029 122.7(17) . . ?
H02S C02S C02B 122.7(14) . . ?
C02W C02T S5 124(2) . . ?
C03H C02T S5 118(2) . . ?
C03H C02T C02W 118(3) . . ?
C02F C02U C01R 121(2) . . ?
H02U C02U C01R 119.7(14) . . ?
H02U C02U C02F 119.7(15) . . ?
H02V C02V C029 121.1(17) . . ?
C03B C02V C029 118(3) . . ?
C03B C02V H02V 121.1(16) . . ?
H02W C02W C02T 118.7(18) . . ?
C031 C02W C02T 123(3) . . ?
C031 C02W H02W 118.7(19) . . ?
C02N C02X C02F 126(2) . . ?
H02X C02X C02F 117.0(14) . . ?
H02X C02X C02N 117.0(15) . . ?
C02P C02Y C01M 117(2) . . ?
H02Y C02Y C01M 121.3(14) . . ?
H02Y C02Y C02P 121.3(14) . . ?
C01V C02Z F7 119(3) . . ?
C02D C02Z F7 124(3) . . ?
C02D C02Z C01V 116(2) . . ?
C02L C030 C01Y 117(2) . . ?
H030 C030 C01Y 121.7(14) . . ?
H030 C030 C02L 121.7(13) . . ?
C02W C031 C02O 116(3) . . ?
H031 C031 C02O 121.8(18) . . ?
H031 C031 C02W 121.8(19) . . ?
C02M C032 C028 125(3) . . ?
H032 C032 C028 117.5(18) . . ?
H032 C032 C02M 117.5(15) . . ?
C02K C033 C026 122(2) . . ?
H033 C033 C026 118.9(15) . . ?
H033 C033 C02K 118.9(15) . . ?
C01E C034 Cl7 119.4(19) . . ?
C02D C034 Cl7 119(2) . . ?
C02D C034 C01E 121(3) . . ?
C03R C035 P1 121.5 . . ?
C42 C035 P1 118.5 . . ?
C42 C035 C03R 120.0 . . ?
H03R C03R C035 120.0(8) . . ?
C03U C03R C035 120.00000000(3) . . ?
C03U C03R H03R 120.0(8) . . ?
H03U C03U C03R 120.0(8) . . ?
C03W C03U C03R 120.0 . . ?
C03W C03U H03U 120.0(8) . . ?
H03W C03W C03U 120.0(8) . . ?
C03V C03W C03U 120.0 . . ?
C03V C03W H03W 120.0(8) . . ?
H03V C03V C03W 120.0(8) . . ?
C42 C03V C03W 120.0 . . ?
C42 C03V H03V 120.0(8) . . ?
C03V C42 C035 120.000000000(18) . . ?
H42 C42 C035 120.0(8) . . ?
H42 C42 C03V 120.0(8) . . ?
C02A C036 C024 118(3) . . ?
H036 C036 C024 121.2(16) . . ?
H036 C036 C02A 121.2(16) . . ?
C027 C037 C01P 119(2) . . ?
H037 C037 C01P 120.7(14) . . ?
H037 C037 C027 120.7(14) . . ?
C02J C038 C027 118(2) . . ?
H038 C038 C027 120.9(13) . . ?
H038 C038 C02J 120.9(15) . . ?
C01Z C039 F3 115(2) . . ?
C02R C039 F3 121(2) . . ?
C02R C039 C01Z 124(2) . . ?
C03J C03A H03A 120.0 . . ?
C03C C03A H03A 120.0 . . ?
C03C C03A C03J 120.0 . . ?
H03J C03J C03A 120.0(6) . . ?
C41 C03J C03A 120.00000000(2) . . ?
C41 C03J H03J 120.0(6) . . ?
H41 C41 C03J 120.0(6) . . ?
C03Z C41 C03J 120.0 . . ?
C03Z C41 H41 120.0(6) . . ?
H03Z C03Z C41 120.0(6) . . ?
C03D C03Z C41 120.0 . . ?
C03D C03Z H03Z 120.0(6) . . ?
C03Z C03D P1 121.5(11) . . ?
C03C C03D P1 118.4(11) . . ?
C03C C03D C03Z 120.0 . . ?
C03D C03C C03A 120.0 . . ?
H03C C03C C03A 120.0(6) . . ?
H03C C03C C03D 120.0(6) . . ?
C02V C03B C023 123(3) . . ?
H03B C03B C023 118.6(18) . . ?
H03B C03B C02V 118.6(16) . . ?
H03E C03E C021 118.8(16) . . ?
C03K C03E C021 122(3) . . ?
C03K C03E H03E 118.8(18) . . ?
C37 C03F P1 119.2 . . ?
C03P C03F P1 120.6 . . ?
C03P C03F C37 120.0 . . ?
H37 C37 C03F 120.0(7) . . ?
C03S C37 C03F 120.00000000(2) . . ?
C03S C37 H37 120.0(7) . . ?
H03S C03S C37 120.0(7) . . ?
C03L C03S C37 120.00000000(2) . . ?
C03L C03S H03S 120.0(7) . . ?
H03L C03L C03S 120.0(7) . . ?
C03Q C03L C03S 120.0 . . ?
C03Q C03L H03L 120.0(7) . . ?
H03Q C03Q C03L 120.0(7) . . ?
C03P C03Q C03L 120.000000000(19) . . ?
C03P C03Q H03Q 120.0(7) . . ?
C03Q C03P C03F 120.00000000(3) . . ?
H03P C03P C03F 120.0(7) . . ?
H03P C03P C03Q 120.0(7) . . ?
C03N C03G H03G 120.0 . . ?
C03M C03G H03G 120.0 . . ?
C03M C03G C03N 120.0 . . ?
C03G C03N P1 115.7(13) . . ?
C44 C03N P1 124.3(13) . . ?
C44 C03N C03G 120.000000000(19) . . ?
H44 C44 C03N 120.0(6) . . ?
C83 C44 C03N 120.0 . . ?
C83 C44 H44 120.0(6) . . ?
H83 C83 C44 120.0(6) . . ?
C03Y C83 C44 120.0 . . ?
C03Y C83 H83 120.0(6) . . ?
H03Y C03Y C83 120.0(6) . . ?
C03M C03Y C83 120.0 . . ?
C03M C03Y H03Y 120.0(6) . . ?
C03Y C03M C03G 120.0 . . ?
H03M C03M C03G 120.0(6) . . ?
H03M C03M C03Y 120.0(6) . . ?
C02T C03H Cl10 122(2) . . ?
C03I C03H Cl10 122(3) . . ?
C03I C03H C02T 116(3) . . ?
C03H C03I C02O 125(3) . . ?
H03I C03I C02O 117(2) . . ?
H03I C03I C03H 117(2) . . ?
C03E C03K F5 125(3) . . ?
C49 C03K F5 113(2) . . ?
C49 C03K C03E 122(3) . . ?
C02H C03O Cl9 120(2) . . ?
C49 C03O Cl9 113.0(19) . . ?
C49 C03O C02H 125(2) . . ?
C03O C49 C03K 112(2) . . ?
H49 C49 C03K 124.1(16) . . ?
H49 C49 C03O 124.1(15) . . ?
C57 C84 S2 126.2 . . ?
C89 C84 S2 113.3 . . ?
C89 C84 C57 120.0 . . ?
C84 C57 Cl8 118(2) . . ?
C59 C57 Cl8 122(2) . . ?
C59 C57 C84 120.00000000(4) . . ?
H59 C59 C57 120.0(12) . . ?
C86 C59 C57 120.00000000(2) . . ?
C86 C59 H59 120.0(12) . . ?
C59 C86 F6 126(5) . . ?
C75 C86 F6 113(5) . . ?
C75 C86 C59 120.00000000(3) . . ?
H75 C75 C86 120.0(12) . . ?
C89 C75 C86 120.0 . . ?
C89 C75 H75 120.0(12) . . ?
C75 C89 C84 120.0 . . ?
H89 C89 C84 120.0(12) . . ?
H89 C89 C75 120.0(12) . . ?

loop_
_geom_bond_atom_site_label_1
_geom_bond_atom_site_label_2
_geom_bond_distance
_geom_bond_site_symmetry_2
_geom_bond_publ_flag
Pt1 Ag6 2.7497(12) . ?
Pt1 Ag6 2.7497(12) 2_666 ?
Pt1 Ag13 2.7389(12) 2_666 ?
Pt1 Ag13 2.7389(12) . ?
Pt1 Ag5 2.7486(14) . ?
Pt1 Ag5 2.7486(14) 2_666 ?
Pt1 Ag12 2.7380(13) . ?
Pt1 Ag12 2.7380(13) 2_666 ?
Pt1 Ag9 2.7571(13) . ?
Pt1 Ag9 2.7571(13) 2_666 ?
Pt1 Ag4 2.7507(12) 2_666 ?
Pt1 Ag4 2.7507(12) . ?
Ag6 Ag13 2.8824(17) . ?
Ag6 Ag5 2.9138(19) . ?
Ag6 Ag12 2.8818(18) 2_666 ?
Ag6 Ag9 2.9427(19) . ?
Ag6 Ag4 2.8436(17) . ?
Ag6 Ag7 3.1148(18) . ?
Ag6 Ag2 3.394(2) . ?
Ag6 S3 2.463(5) . ?
Ag13 Ag5 2.9025(19) . ?
Ag13 Ag12 2.9354(18) . ?
Ag13 Ag9 2.831(2) . ?
Ag13 Ag4 2.8885(18) 2_666 ?
Ag13 Ag8 3.394(2) . ?
Ag13 Ag14 3.026(2) . ?
Ag13 S8 2.483(4) . ?
Ag5 Ag12 2.8255(18) . ?
Ag5 Ag9 2.8764(17) 2_666 ?
Ag5 Ag4 2.9381(18) . ?
Ag5 Ag3 3.026(2) . ?
Ag5 Ag15 3.395(2) . ?
Ag5 S5 2.502(6) . ?
Ag12 Ag9 2.8932(17) 2_666 ?
Ag12 Ag4 2.886(2) 2_666 ?
Ag12 Ag15 3.089(2) . ?
Ag12 S6 2.443(5) . ?
Ag9 Ag4 2.8920(18) 2_666 ?
Ag9 Ag8 3.0810(18) . ?
Ag9 S9 2.441(5) . ?
Ag4 Ag2 3.147(2) . ?
Ag4 S1 2.439(5) . ?
Ag7 Ag8 3.087(2) . ?
Ag7 S10 2.421(5) . ?
Ag7 S3 2.550(5) . ?
Ag7 S4 2.513(6) . ?
Ag8 S8 2.637(5) . ?
Ag8 S10 2.482(5) . ?
Ag8 S9 2.470(5) . ?
Ag14 Ag15 3.072(2) . ?
Ag14 S8 2.528(6) . ?
Ag14 S4 2.585(5) . ?
Ag14 S7 2.453(6) . ?
Ag3 Ag2 3.020(3) . ?
Ag3 S4 2.590(5) . ?
Ag3 S5 2.510(6) . ?
Ag3 S2 2.419(8) . ?
Ag15 S6 2.438(5) . ?
Ag15 S5 2.665(6) . ?
Ag15 S7 2.461(5) . ?
Ag2 S3 2.581(6) . ?
Ag2 S1 2.413(5) . ?
Ag2 S2 2.501(8) . ?
S8 C01T 1.81(2) . ?
S10 C01S 1.78(2) . ?
S3 C01E 1.75(2) . ?
S9 C022 1.76(2) . ?
S4 C01L 1.80(2) . ?
P2 C014 1.82(2) . ?
P2 C018 1.820(19) . ?
P2 C01B 1.803(19) . ?
P2 C01C 1.75(2) . ?
S6 C01Q 1.77(2) . ?
S5 C02T 1.72(3) . ?
S1 C02H 1.77(3) . ?
Cl5 C01K 1.72(3) . ?
Cl3 C02Q 1.70(2) . ?
S7 C023 1.79(3) . ?
Cl6 C02J 1.72(2) . ?
Cl4 C01Y 1.72(2) . ?
Cl2 C02B 1.78(2) . ?
Cl7 C034 1.73(3) . ?
S2 C84 1.74(2) . ?
Cl1 C02N 1.72(3) . ?
P1 C035 1.768(17) . ?
P1 C03D 1.788(16) . ?
P1 C03F 1.86(2) . ?
P1 C03N 1.839(18) . ?
Cl9 C03O 1.78(3) . ?
Cl10 C03H 1.63(3) . ?
F10 C027 1.35(2) . ?
F1 C02F 1.37(3) . ?
F9 C02L 1.36(3) . ?
F8 C02A 1.39(3) . ?
C014 C01D 1.33(3) . ?
C014 C01M 1.41(3) . ?
F3 C039 1.39(3) . ?
F2 C029 1.37(3) . ?
F7 C02Z 1.29(3) . ?
C018 C01N 1.38(3) . ?
C018 C026 1.39(3) . ?
C019 H019 0.9500 . ?
C019 C01A 1.43(3) . ?
C019 C01B 1.39(3) . ?
C01A H01A 0.9500 . ?
C01A C01I 1.33(3) . ?
C01B C01H 1.36(3) . ?
C01C C01X 1.39(3) . ?
C01C C02M 1.40(3) . ?
C01D H01D 0.9500 . ?
C01D C025 1.36(3) . ?
C01E C01O 1.31(3) . ?
C01E C034 1.43(3) . ?
C01F H01F 0.9500 . ?
C01F C01K 1.34(3) . ?
C01F C02A 1.35(3) . ?
C01G H01G 0.9500 . ?
C01G C01H 1.37(3) . ?
C01G C01I 1.38(3) . ?
C01H H01H 0.9500 . ?
C01I H01I 0.9500 . ?
F4 C02O 1.42(3) . ?
C01K C01S 1.41(3) . ?
C01L C01P 1.35(3) . ?
C01L C02J 1.41(3) . ?
C01M H01M 0.9500 . ?
C01M C02Y 1.38(3) . ?
C01N H01N 0.9500 . ?
C01N C02G 1.40(3) . ?
C01O H01O 0.9500 . ?
C01O C01V 1.42(3) . ?
C01P H01P 0.9500 . ?
C01P C037 1.45(3) . ?
C01Q C01R 1.38(3) . ?
C01Q C02N 1.39(3) . ?
C01R H01R 0.9500 . ?
C01R C02U 1.42(3) . ?
C01S C024 1.44(3) . ?
C01T C02C 1.40(3) . ?
C01T C02Q 1.36(3) . ?
C01U H01U 0.9500 . ?
C01U C01X 1.33(3) . ?
C01U C028 1.37(3) . ?
C01V H01V 0.9500 . ?
C01V C02Z 1.41(4) . ?
C01W H01W 0.9500 . ?
C01W C020 1.48(3) . ?
C01W C02L 1.34(3) . ?
C01X H01X 0.9500 . ?
C01Y C022 1.37(3) . ?
C01Y C030 1.36(3) . ?
C01Z H01Z 0.9500 . ?
C01Z C02C 1.39(3) . ?
C01Z C039 1.40(3) . ?
C020 H020 0.9500 . ?
C020 C022 1.40(3) . ?
C021 H021 0.9500 . ?
C021 C02H 1.43(3) . ?
C021 C03E 1.34(4) . ?
C023 C02B 1.41(3) . ?
C023 C03B 1.30(3) . ?
C024 H024 0.9500 . ?
C024 C036 1.39(3) . ?
C025 H025 0.9500 . ?
C025 C02P 1.34(3) . ?
C026 H026 0.9500 . ?
C026 C033 1.37(3) . ?
C027 C037 1.36(3) . ?
C027 C038 1.37(3) . ?
C028 H028 0.9500 . ?
C028 C032 1.29(3) . ?
C029 C02S 1.38(3) . ?
C029 C02V 1.30(4) . ?
C02A C036 1.38(4) . ?
C02B C02S 1.39(4) . ?
C02C H02C 0.9500 . ?
C02D H02D 0.9500 . ?
C02D C02Z 1.36(4) . ?
C02D C034 1.39(3) . ?
F5 C03K 1.37(3) . ?
C02F C02U 1.34(3) . ?
C02F C02X 1.27(3) . ?
C02G H02G 0.9500 . ?
C02G C02K 1.38(3) . ?
C02H C03O 1.30(3) . ?
C02J C038 1.35(3) . ?
C02K H02K 0.9500 . ?
C02K C033 1.30(3) . ?
C02L C030 1.40(3) . ?
C02M H02M 0.9500 . ?
C02M C032 1.37(3) . ?
C02N C02X 1.36(3) . ?
C02O C031 1.40(4) . ?
C02O C03I 1.33(4) . ?
C02P H02P 0.9500 . ?
C02P C02Y 1.49(3) . ?
C02Q C02R 1.42(3) . ?
C02R H02R 0.9500 . ?
C02R C039 1.32(3) . ?
C02S H02S 0.9500 . ?
C02T C02W 1.38(4) . ?
C02T C03H 1.50(4) . ?
C02U H02U 0.9500 . ?
C02V H02V 0.9500 . ?
C02V C03B 1.42(4) . ?
C02W H02W 0.9500 . ?
C02W C031 1.38(4) . ?
C02X H02X 0.9500 . ?
C02Y H02Y 0.9500 . ?
C030 H030 0.9500 . ?
C031 H031 0.9500 . ?
C032 H032 0.9500 . ?
C033 H033 0.9500 . ?
C035 C03R 1.3900 . ?
C035 C42 1.3900 . ?
C03R H03R 0.9500 . ?
C03R C03U 1.3900 . ?
C03U H03U 0.9500 . ?
C03U C03W 1.3900 . ?
C03W H03W 0.9500 . ?
C03W C03V 1.3900 . ?
C03V H03V 0.9500 . ?
C03V C42 1.3900 . ?
C42 H42 0.9500 . ?
C036 H036 0.9500 . ?
C037 H037 0.9500 . ?
C038 H038 0.9500 . ?
C03A H03A 0.9500 . ?
C03A C03J 1.3900 . ?
C03A C03C 1.3900 . ?
C03J H03J 0.9500 . ?
C03J C41 1.3900 . ?
C41 H41 0.9500 . ?
C41 C03Z 1.3900 . ?
C03Z H03Z 0.9500 . ?
C03Z C03D 1.3900 . ?
C03D C03C 1.3900 . ?
C03C H03C 0.9500 . ?
C03B H03B 0.9500 . ?
C03E H03E 0.9500 . ?
C03E C03K 1.31(4) . ?
C03F C37 1.3900 . ?
C03F C03P 1.3900 . ?
C37 H37 0.9500 . ?
C37 C03S 1.3900 . ?
C03S H03S 0.9500 . ?
C03S C03L 1.3900 . ?
C03L H03L 0.9500 . ?
C03L C03Q 1.3900 . ?
C03Q H03Q 0.9500 . ?
C03Q C03P 1.3900 . ?
C03P H03P 0.9500 . ?
C03G H03G 0.9500 . ?
C03G C03N 1.3900 . ?
C03G C03M 1.3900 . ?
C03N C44 1.3900 . ?
C44 H44 0.9500 . ?
C44 C83 1.3900 . ?
C83 H83 0.9500 . ?
C83 C03Y 1.3900 . ?
C03Y H03Y 0.9500 . ?
C03Y C03M 1.3900 . ?
C03M H03M 0.9500 . ?
C03H C03I 1.31(4) . ?
C03I H03I 0.9500 . ?
C03K C49 1.41(4) . ?
C03O C49 1.44(4) . ?
C49 H49 0.9500 . ?
Cl8 C57 1.85(4) . ?
F6 C86 1.37(5) . ?
C84 C57 1.3900 . ?
C84 C89 1.3900 . ?
C57 C59 1.3900 . ?
C59 H59 0.9500 . ?
C59 C86 1.3900 . ?
C86 C75 1.3900 . ?
C75 H75 0.9500 . ?
C75 C89 1.3900 . ?
C89 H89 0.9500 . ?

loop_
_restr_U_similar_atom_site_label_1
_restr_U_similar_atom_site_label_2
_restr_U_similar_weight_param
C014 C01D 0.0100
C014 C01M 0.0100
C018 C01N 0.0100
C018 C026 0.0100
C019 C01A 0.0100
C019 C01B 0.0100
C01A C01I 0.0100
C01B C01H 0.0100
C01C C01X 0.0100
C01C C02M 0.0100
C01D C025 0.0100
C01E C01O 0.0100
C01E C034 0.0100
C01F C01K 0.0100
C01F C02A 0.0100
C01G C01H 0.0100
C01G C01I 0.0100
C01K C01S 0.0100
C01L C01P 0.0100
C01L C02J 0.0100
C01M C02Y 0.0100
C01N C02G 0.0100
C01O C01V 0.0100
C01P C037 0.0100
C01Q C01R 0.0100
C01Q C02N 0.0100
C01R C02U 0.0100
C01S C024 0.0100
C01T C02C 0.0100
C01T C02Q 0.0100
C01U C01X 0.0100
C01U C028 0.0100
C01V C02Z 0.0100
C01W C020 0.0100
C01W C02L 0.0100
C01Y C022 0.0100
C01Y C030 0.0100
C01Z C02C 0.0100
C01Z C039 0.0100
C020 C022 0.0100
C021 C02H 0.0100
C021 C03E 0.0100
C023 C02B 0.0100
C023 C03B 0.0100
C024 C036 0.0100
C025 C02P 0.0100
C026 C033 0.0100
C027 C037 0.0100
C027 C038 0.0100
C028 C032 0.0100
C029 C02S 0.0100
C029 C02V 0.0100
C02A C036 0.0100
C02B C02S 0.0100
C02D C02Z 0.0100
C02D C034 0.0100
C02F C02U 0.0100
C02F C02X 0.0100
C02G C02K 0.0100
C02H C03O 0.0100
C02J C038 0.0100
C02K C033 0.0100
C02L C030 0.0100
C02M C032 0.0100
C02N C02X 0.0100
C02O C031 0.0100
C02O C03I 0.0100
C02P C02Y 0.0100
C02Q C02R 0.0100
C02R C039 0.0100
C02T C02W 0.0100
C02T C03H 0.0100
C02V C03B 0.0100
C02W C031 0.0100
C035 C03R 0.0100
C035 C42 0.0100
C03R C03U 0.0100
C03U C03W 0.0100
C03W C03V 0.0100
C03V C42 0.0100
C03A C03J 0.0100
C03A C03C 0.0100
C03J C41 0.0100
C41 C03Z 0.0100
C03Z C03D 0.0100
C03D C03C 0.0100
C03E C03K 0.0100
C03F C37 0.0100
C03F C03P 0.0100
C37 C03S 0.0100
C03S C03L 0.0100
C03L C03Q 0.0100
C03Q C03P 0.0100
C03G C03N 0.0100
C03G C03M 0.0100
C03N C44 0.0100
C44 C83 0.0100
C83 C03Y 0.0100
C03Y C03M 0.0100
C03H C03I 0.0100
C03K C49 0.0100
C03O C49 0.0100
C84 C57 0.0100
C84 C89 0.0100
C57 C59 0.0100
C59 C86 0.0100
C86 C75 0.0100
C75 C89 0.0100
